data_4127021
loop_
_publ_author_name
'Wang, Zhao-Yang'
'Wang, Meng-Qi'
'Li, Yan-Ling'
'Luo, Peng'
'Jia, Tong-Tong'
'Huang, Ren-Wu'
'Zang, Shuang-Quan'
'Mak, Thomas C. W.'

_publ_section_title
;
 Atomically Precise Site-Specific Tailoring and Directional Assembly of
 Superatomic Silver Nanoclusters.
;
_journal_name_full 'Journal of the American Chemical Society'
_journal_paper_doi 10.1021/jacs.7b11338
_journal_year 2018
_chemical_formula_moiety 'C28 H84 Ag14 B60 N8 S12, 4(C2 H3 N)'
_chemical_formula_sum 'C36 H96 Ag14 B60 N12 S12'
_chemical_formula_weight 3240.74
_space_group_crystal_system triclinic
_space_group_IT_number 2
_space_group_name_Hall '-P 1'
_space_group_name_H-M_alt 'P -1'
_symmetry_space_group_name_Hall '-P 1'
_symmetry_space_group_name_H-M 'P -1'
_atom_sites_solution_hydrogens geom
_atom_sites_solution_primary direct
_audit_creation_date 2017-10-19
_audit_creation_method
;
Olex2 1.2
(compiled 2017.08.10 svn.r3458 for OlexSys, GUI svn.r5381)
;
_cell_angle_alpha 84.784(4)
_cell_angle_beta 60.966(6)
_cell_angle_gamma 84.106(4)
_cell_formula_units_Z 1
_cell_length_a 14.7109(9)
_cell_length_b 14.8752(6)
_cell_length_c 15.1420(9)
_cell_measurement_reflns_used 10399
_cell_measurement_temperature 149.99(10)
_cell_measurement_theta_max 72.3120
_cell_measurement_theta_min 3.3350
_cell_volume 2878.6(3)
_computing_cell_refinement 'CrysAlisPro 1.171.38.41k (Rigaku OD, 2015)'
_computing_data_collection 'CrysAlisPro 1.171.38.41k (Rigaku OD, 2015)'
_computing_data_reduction 'CrysAlisPro 1.171.38.41k (Rigaku OD, 2015)'
_computing_molecular_graphics 'Olex2 (Dolomanov et al., 2009)'
_computing_publication_material 'Olex2 (Dolomanov et al., 2009)'
_computing_structure_refinement 'ShelXL (Sheldrick, 2015)'
_computing_structure_solution 'SIR2004 (Burla et al., 2007)'
_diffrn_ambient_environment N~2~
_diffrn_ambient_temperature 149.99(10)
_diffrn_detector 'CCD plate'
_diffrn_measured_fraction_theta_full 0.981
_diffrn_measured_fraction_theta_max 0.985
_diffrn_measurement_details
;
List of Runs (angles in degrees, time in seconds):

  # Type    Start    End  Width  t~exp~   \w     \q     \k     \f   Frames
--------------------------------------------------------------------------
  1  \w    -43.00  82.00   0.50    0.50    --   45.50 -57.00 150.00  250
  2  \w     53.00 142.00   0.50    2.12    --   99.50 -82.00 150.00  178
  3  \w     79.00 130.00   0.50    2.12    --   99.50 -82.00 -60.00  102
  4  \w     47.00 123.00   0.50    2.12    --   99.50 -82.00  30.00  152
  5  \w     41.00  75.00   0.50    2.12    --   99.50 -82.00 -60.00   68
  6  \w     37.00 129.00   0.50    2.12    --   99.50 -82.00-120.00  184
  7  \w     44.00 103.00   0.50    2.12    --   99.50  30.00  60.00  118
  8  \w    124.00 181.00   0.50    2.12    --   99.50  45.00  90.00  114
  9  \w    136.00 173.00   0.50    2.12    --   99.50  30.00  60.00   74
 10  \w     90.00 134.00   0.50    0.50    --   45.50  82.00  30.00   88
 11  \w     89.00 134.00   0.50    0.50    --   45.50  82.00-120.00   90
 12  \w     89.00 133.00   0.50    0.50    --   45.50  82.00-180.00   88
 13  \w     59.00 108.00   0.50    2.12    --   99.50  45.00  90.00   98
 14  \w     20.00 155.00   0.50    2.12    --   99.50 -30.00  90.00  270
 15  \w     25.00 138.00   0.50    2.12    --   99.50 -82.00  90.00  226
 16  \w     23.00  51.00   0.50    2.12    --   99.50 -82.00 150.00   56
 17  \w     16.00 188.00   0.50    2.12    --   99.50 -15.00  60.00  344
 18  \w     11.00 117.00   0.50    2.12    --   99.50 -45.00 -90.00  212
 19  \w    -43.00  82.00   0.50    0.50    --   45.50 -57.00 -30.00  250
;
_diffrn_measurement_device 'four-circle diffractometer'
_diffrn_measurement_device_type 'XtaLAB Pro: Kappa single'
_diffrn_measurement_method '\w scans'
_diffrn_orient_matrix_type 'CrysAlisPro convention (1999,Acta A55,543-557)'
_diffrn_orient_matrix_UB_11 0.0176242000
_diffrn_orient_matrix_UB_12 0.0717764000
_diffrn_orient_matrix_UB_13 0.0563902000
_diffrn_orient_matrix_UB_21 -0.0898367000
_diffrn_orient_matrix_UB_22 0.0613887000
_diffrn_orient_matrix_UB_23 -0.0017534000
_diffrn_orient_matrix_UB_31 -0.0772557000
_diffrn_orient_matrix_UB_32 -0.0443941000
_diffrn_orient_matrix_UB_33 0.1018946000
_diffrn_radiation_monochromator graphite
_diffrn_radiation_probe x-ray
_diffrn_radiation_type CuK\a
_diffrn_radiation_wavelength 1.54184
_diffrn_reflns_av_R_equivalents 0.0698
_diffrn_reflns_av_unetI/netI 0.0698
_diffrn_reflns_Laue_measured_fraction_full 0.981
_diffrn_reflns_Laue_measured_fraction_max 0.985
_diffrn_reflns_limit_h_max 17
_diffrn_reflns_limit_h_min -17
_diffrn_reflns_limit_k_max 13
_diffrn_reflns_limit_k_min -17
_diffrn_reflns_limit_l_max 18
_diffrn_reflns_limit_l_min -18
_diffrn_reflns_number 25260
_diffrn_reflns_point_group_measured_fraction_full 0.981
_diffrn_reflns_point_group_measured_fraction_max 0.985
_diffrn_reflns_theta_full 67.684
_diffrn_reflns_theta_max 67.498
_diffrn_reflns_theta_min 3.342
_diffrn_source 'fine-focus sealed X-ray tube'
_diffrn_source_type 'Enhance (Cu) X-ray Source'
_exptl_absorpt_coefficient_mu 20.924
_exptl_absorpt_correction_T_max 0.269
_exptl_absorpt_correction_T_min 0.100
_exptl_absorpt_correction_type analytical
_exptl_absorpt_process_details
;
CrysAlisPro 1.171.38.41k (Rigaku Oxford Diffraction, 2015)
Analytical numeric absorption correction using a multifaceted crystal
            model based on expressions derived by R.C. Clark & J.S. Reid.
(Clark, R. C. & Reid, J. S. (1995). Acta Cryst. A51, 887-897)
Empirical absorption correction using spherical harmonics,
 implemented in SCALE3 ABSPACK scaling algorithm.
;
_exptl_crystal_colour colourless
_exptl_crystal_colour_primary colourless
_exptl_crystal_density_diffrn 1.869
_exptl_crystal_description block
_exptl_crystal_F_000 1546
_exptl_crystal_size_max 0.182
_exptl_crystal_size_mid 0.176
_exptl_crystal_size_min 0.124
_refine_diff_density_max 2.752
_refine_diff_density_min -1.844
_refine_diff_density_rms 0.280
_refine_ls_extinction_method none
_refine_ls_goodness_of_fit_ref 1.045
_refine_ls_hydrogen_treatment constr
_refine_ls_matrix_type full
_refine_ls_number_parameters 693
_refine_ls_number_reflns 10224
_refine_ls_number_restraints 208
_refine_ls_restrained_S_all 1.057
_refine_ls_R_factor_all 0.0918
_refine_ls_R_factor_gt 0.0826
_refine_ls_shift/su_max 0.001
_refine_ls_shift/su_mean 0.000
_refine_ls_structure_factor_coef Fsqd
_refine_ls_weighting_details
;
 w=1/[\s^2^(Fo^2^)+(0.1877P)^2^]
 where P=(Fo^2^+2Fc^2^)/3
;
_refine_ls_weighting_scheme calc
_refine_ls_wR_factor_gt 0.2236
_refine_ls_wR_factor_ref 0.2364
_reflns_Friedel_coverage 0.000
_reflns_number_gt 8455
_reflns_number_total 10224
_reflns_threshold_expression 'I > 2\s(I)'
_cod_data_source_file ja7b11338_si_002.cif
_cod_data_source_block hy
_cod_database_code 4127021
_shelxl_version_number 2013-2
_chemical_oxdiff_formula 'C36 H96 N12 S12 Ag14 B60'
_chemical_oxdiff_usercomment st
_shelx_space_group_comment
;
The symmetry employed for this shelxl refinement is uniquely defined
by the following loop, which should always be used as a source of
symmetry information in preference to the above space-group names.
They are only intended as comments.
;
_reflns_odcompleteness_completeness 94.02
_reflns_odcompleteness_iscentric 1
_reflns_odcompleteness_theta 73.35
_olex2_refinement_description
;
1. Fixed Uiso
 At 1.2 times of:
  All B(H) groups, All B(H,H) groups
 At 1.5 times of:
  All C(H,H,H) groups
2. Shared sites
{C14A, B10B}
{C13A, B9B}
{B9A, C14B}
{B10A, C13B}
{C15A, B20B}
{C16A, B19B}
{B20A, C15B}
{B19A, C16B}
{C18A, B30B}
{B30A, C17B}
{B29A, C18B}
{C17A, B29B}
3. Restrained distances
 N5-C10
 1.15 with sigma of 0.01
 C9-C10
 1.54 with sigma of 0.01
 C13-C14
 1.54 with sigma of 0.01
 N7-C14
 1.15 with sigma of 0.01
4. Uiso/Uaniso restraints and constraints
Uanis(N7) \\sim Ueq, Uanis(C9) \\sim Ueq: with sigma of 0.01 and sigma for
terminal atoms of 0.02
Uanis(N5) \\sim Ueq, Uanis(C10) \\sim Ueq, Uanis(C5) \\sim Ueq, Uanis(C7) \\sim
Ueq, Uanis(C3) \\sim Ueq, Uanis(N6) \\sim Ueq: with sigma of 0.01 and sigma for
terminal atoms of 0.02
Uanis(C13) \\sim Ueq: with sigma of 0.005 and sigma for terminal atoms of 0.01
Uanis(B23) \\sim Ueq: with sigma of 0.01 and sigma for terminal atoms of 0.02
Uanis(B7) \\sim Ueq: with sigma of 0.01 and sigma for terminal atoms of 0.02
Uanis(B18) \\sim Ueq, Uanis(C14A) \\sim Ueq: with sigma of 0.01 and sigma for
terminal atoms of 0.02
Uanis(B19A) \\sim Ueq, Uanis(B12) \\sim Ueq, Uanis(B13) \\sim Ueq, Uanis(B17)
\\sim Ueq, Uanis(B14) \\sim Ueq, Uanis(C15A) \\sim Ueq, Uanis(B26) \\sim Ueq,
Uanis(B28) \\sim Ueq, Uanis(B22) \\sim Ueq, Uanis(B24) \\sim Ueq, Uanis(B27)
\\sim Ueq, Uanis(B30A) \\sim Ueq, Uanis(B9A) \\sim Ueq, Uanis(B6) \\sim Ueq,
Uanis(B2) \\sim Ueq, Uanis(B3) \\sim Ueq, Uanis(B4) \\sim Ueq, Uanis(B1) \\sim
Ueq, Uanis(B10A) \\sim Ueq, Uanis(B5) \\sim Ueq, Uanis(B8) \\sim Ueq: with
sigma of 0.01 and sigma for terminal atoms of 0.02
Uanis(C14A) = Uanis(B10B)
Uanis(C13A) = Uanis(B9B)
Uanis(B9A) = Uanis(C14B)
Uanis(B10A) = Uanis(C13B)
Uanis(C15A) = Uanis(B20B)
Uanis(C16A) = Uanis(B19B)
Uanis(B20A) = Uanis(C15B)
Uanis(B19A) = Uanis(C16B)
Uanis(C18A) = Uanis(B30B)
Uanis(B30A) = Uanis(C17B)
Uanis(B29A) = Uanis(C18B)
Uanis(C17A) = Uanis(B29B)
5. Others
 Sof(S1B)=Sof(S2B)=Sof(S3B)=Sof(S4B)=Sof(S5B)=Sof(S6B)=Sof(C13B)=Sof(C14B)=
 Sof(C15B)=Sof(C16B)=Sof(C17B)=Sof(C18B)=Sof(H1BB)=Sof(H2B)=Sof(H4B)=Sof(H6B)=
 Sof(H7BB)=Sof(H8B)=Sof(B9B)=Sof(H9B)=Sof(B10B)=Sof(H10B)=Sof(H11A)=Sof(H12A)=
 Sof(H14A)=Sof(H15A)=Sof(H17A)=Sof(H18A)=Sof(B19B)=Sof(H19B)=Sof(B20B)=
 Sof(H20B)=Sof(H21A)=Sof(H23A)=Sof(H26A)=Sof(H27A)=Sof(H28A)=Sof(B29B)=
 Sof(H29B)=Sof(B30B)=Sof(H30B)=1-FVAR(1)
 Sof(S1A)=Sof(S2A)=Sof(S3A)=Sof(S4A)=Sof(S5A)=Sof(S6A)=Sof(C13A)=Sof(C14A)=
 Sof(C15A)=Sof(C16A)=Sof(C17A)=Sof(C18A)=Sof(H1AA)=Sof(H2A)=Sof(H4A)=Sof(H6A)=
 Sof(H7AA)=Sof(H8A)=Sof(B9A)=Sof(H9A)=Sof(B10A)=Sof(H10A)=Sof(H11)=Sof(H12)=
 Sof(H14)=Sof(H15)=Sof(H17)=Sof(H18)=Sof(B19A)=Sof(H19A)=Sof(B20A)=Sof(H20A)=
 Sof(H21)=Sof(H23)=Sof(H26)=Sof(H27)=Sof(H28)=Sof(B29A)=Sof(H29A)=Sof(B30A)=
 Sof(H30A)=FVAR(1)
 Fixed Sof: N7(0.5) C13(0.5) H13A(0.5) H13B(0.5) H13C(0.5) C14(0.5) N5(0.5)
 C9(0.5) H9C(0.5) H9D(0.5) H9E(0.5) C10(0.5)
6.a Idealised Me refined as rotating group:
 C1(H1A,H1B,H1C), C3(H3A,H3B,H3C), C5(H5A,H5B,H5C), C7(H7A,H7B,H7C), C11(H11B,
 H11C,H11D), C13(H13A,H13B,H13C), C9(H9C,H9D,H9E)
6.b Boron cage BH refined with riding coordinates:
 B1(H1BB), B1(H1AA), B2(H2A), B2(H2B), B3(H3), B4(H4B), B4(H4A), B5(H5),
 B6(H6B), B6(H6A), B7(H7BB), B7(H7AA), B8(H8B), B8(H8A), B9A(H9A), B9B(H9B),
 B10B(H10B), B10A(H10A), B11(H11), B11(H11A), B12(H12A), B12(H12), B13(H13),
 B14(H14), B14(H14A), B15(H15A), B15(H15), B16(H16), B17(H17A), B17(H17),
 B18(H18A), B18(H18), B19A(H19A), B19B(H19B), B20B(H20B), B20A(H20A), B21(H21A),
  B21(H21), B22(H22), B23(H23A), B23(H23), B24(H24), B25(H25), B26(H26),
 B26(H26A), B27(H27A), B27(H27), B28(H28), B28(H28A), B29B(H29B), B29A(H29A),
 B30A(H30A), B30B(H30B)
;
_olex2_submission_original_sample_id NC-1
_olex2_submission_special_instructions 'No special instructions were received'
_oxdiff_exptl_absorpt_empirical_details
;
Empirical correction (ABSPACK) includes:
- Absorption correction using spherical harmonics
- Frame scaling
- Detector area scaling
;
_oxdiff_exptl_absorpt_empirical_full_max 1.834
_oxdiff_exptl_absorpt_empirical_full_min 0.521

loop_
_space_group_symop_operation_xyz
'x, y, z'
'-x, -y, -z'

loop_
_atom_site_label
_atom_site_type_symbol
_atom_site_fract_x
_atom_site_fract_y
_atom_site_fract_z
_atom_site_U_iso_or_equiv
_atom_site_adp_type
_atom_site_occupancy
_atom_site_site_symmetry_order
_atom_site_calc_flag
_atom_site_refinement_flags_posn
_atom_site_refinement_flags_adp
_atom_site_refinement_flags_occupancy
_atom_site_disorder_assembly
_atom_site_disorder_group
Ag1 Ag 0.73009(6) 0.94423(5) 0.05441(6) 0.0598(2) Uani 1 1 d . . . . .
Ag2 Ag 0.56130(5) 1.08393(4) 0.04358(4) 0.0454(2) Uani 1 1 d . . . . .
Ag3 Ag 0.40756(6) 1.04776(5) 0.27609(5) 0.0586(2) Uani 1 1 d . . . . .
Ag4 Ag 0.36004(5) 1.04777(4) 0.09653(4) 0.0454(2) Uani 1 1 d . . . . .
Ag5 Ag 0.49793(5) 0.91019(4) 0.10322(4) 0.0448(2) Uani 1 1 d . . . . .
Ag6 Ag 0.26212(6) 0.85411(5) 0.18593(6) 0.0614(2) Uani 1 1 d . . . . .
Ag7 Ag 0.58356(6) 0.74967(5) -0.03691(6) 0.0589(2) Uani 1 1 d . . . . .
S1A S 0.6077(3) 1.0700(2) 0.1808(2) 0.0457(7) Uani 0.633(3) 1 d . . P A 1
S1B S 0.7446(5) 1.1158(4) -0.0170(5) 0.0504(13) Uani 0.367(3) 1 d . . P A 2
S2A S 0.6182(3) 1.2384(2) -0.0222(3) 0.0500(8) Uani 0.633(3) 1 d . . P A 1
S2B S 0.4777(5) 1.1955(4) 0.1757(4) 0.0461(13) Uani 0.367(3) 1 d . . P A 2
S3B S 0.4366(5) 0.7539(4) 0.1455(5) 0.0493(13) Uani 0.367(3) 1 d . . P A 2
S3A S 0.6295(3) 0.7914(2) 0.1002(3) 0.0476(7) Uani 0.633(3) 1 d . . P A 1
S4B S 0.5616(5) 0.9123(4) 0.2257(5) 0.0509(14) Uani 0.367(3) 1 d . . P A 2
S4A S 0.3600(3) 0.8826(2) 0.2813(3) 0.0472(7) Uani 0.633(3) 1 d . . P A 1
S5A S 0.3017(3) 1.1706(2) 0.2164(3) 0.0482(8) Uani 0.633(3) 1 d . . P A 1
S5B S 0.2434(6) 1.1726(4) 0.0810(5) 0.0549(15) Uani 0.367(3) 1 d . . P A 2
S6A S 0.1857(3) 1.0043(2) 0.1353(3) 0.0487(8) Uani 0.633(3) 1 d . . P A 1
S6B S 0.2437(6) 0.9993(4) 0.2750(5) 0.0548(15) Uani 0.367(3) 1 d . . P A 2
N1 N 0.8560(9) 0.9024(8) 0.0997(9) 0.081(3) Uani 1 1 d . . . . .
N2 N 0.6376(9) 0.6035(6) -0.0803(9) 0.080(3) Uani 1 1 d . . . . .
N3 N 0.3621(10) 1.0604(6) 0.4431(8) 0.076(3) Uani 1 1 d . . . . .
N4 N 0.1380(8) 0.7555(7) 0.2817(8) 0.070(2) Uani 1 1 d . . . . .
C1 C 0.9684(12) 0.8356(15) 0.1795(13) 0.113(6) Uani 1 1 d . . . . .
H1A H 0.9933 0.7746 0.1601 0.170 Uiso 1 1 calc GR . . . .
H1B H 0.9251 0.8361 0.2516 0.170 Uiso 1 1 calc GR . . . .
H1C H 1.0266 0.8715 0.1595 0.170 Uiso 1 1 calc GR . . . .
C2 C 0.9086(10) 0.8727(10) 0.1307(9) 0.075(3) Uani 1 1 d . . . . .
C3 C 0.705(2) 0.4596(12) -0.1804(15) 0.131(7) Uani 1 1 d . U . . .
H3A H 0.7118 0.4713 -0.2466 0.197 Uiso 1 1 calc GR . . . .
H3B H 0.6590 0.4121 -0.1457 0.197 Uiso 1 1 calc GR . . . .
H3C H 0.7724 0.4415 -0.1864 0.197 Uiso 1 1 calc GR . . . .
C4 C 0.6631(12) 0.5417(8) -0.1233(11) 0.080(3) Uani 1 1 d . . . . .
C5 C 0.3025(19) 1.0240(15) 0.6307(14) 0.128(7) Uani 1 1 d . U . . .
H5A H 0.3552 0.9851 0.6377 0.191 Uiso 1 1 calc GR . . . .
H5B H 0.2386 0.9941 0.6609 0.191 Uiso 1 1 calc GR . . . .
H5C H 0.2916 1.0791 0.6640 0.191 Uiso 1 1 calc GR . . . .
C6 C 0.3359(11) 1.0446(8) 0.5243(8) 0.070(3) Uani 1 1 d . . . . .
C7 C 0.0280(17) 0.6219(15) 0.376(2) 0.143(8) Uani 1 1 d . U . . .
H7A H -0.0080 0.6074 0.3414 0.215 Uiso 1 1 calc GR . . . .
H7B H -0.0218 0.6370 0.4442 0.215 Uiso 1 1 calc GR . . . .
H7C H 0.0727 0.5707 0.3778 0.215 Uiso 1 1 calc GR . . . .
C8 C 0.0893(10) 0.6975(10) 0.3247(13) 0.086(4) Uani 1 1 d . . . . .
C13B C 0.7604(14) 1.2032(10) 0.0567(10) 0.084(4) Uani 0.367(3) 1 d . . P A 2
C13A C 0.6595(11) 1.1774(7) 0.1700(10) 0.085(5) Uani 0.633(3) 1 d . . P A 1
C14B C 0.5776(13) 1.2624(13) 0.1794(14) 0.094(4) Uani 0.367(3) 1 d . . P A 2
C14A C 0.6610(10) 1.2677(11) 0.0636(10) 0.077(3) Uani 0.633(3) 1 d . U P A 1
C15A C 0.5638(12) 0.7422(11) 0.2235(10) 0.083(4) Uani 0.633(3) 1 d . U P A 1
C15B C 0.4545(12) 0.6990(12) 0.2564(10) 0.088(5) Uani 0.367(3) 1 d . . P A 2
C16B C 0.5334(12) 0.8112(9) 0.3147(13) 0.089(4) Uani 0.367(3) 1 d . . P A 2
C16A C 0.4210(11) 0.7890(8) 0.3255(13) 0.080(4) Uani 0.633(3) 1 d . . P A 1
C17B C 0.1205(14) 1.1893(12) 0.1916(12) 0.092(4) Uani 0.367(3) 1 d . . P A 2
C17A C 0.1624(11) 1.1692(11) 0.2735(16) 0.102(6) Uani 0.633(3) 1 d . . P A 1
C18A C 0.0994(13) 1.0820(9) 0.2282(9) 0.082(4) Uani 0.633(3) 1 d . . P A 1
C18B C 0.1109(16) 1.0744(10) 0.3320(18) 0.104(6) Uani 0.367(3) 1 d . . P A 2
B1 B 0.7636(17) 1.1900(15) 0.1749(17) 0.103(5) Uani 1 1 d . U . . .
H1BB H 0.8102 1.1337 0.1891 0.124 Uiso 0.367(3) 1 calc R . P A 2
H1AA H 0.8102 1.1337 0.1891 0.124 Uiso 0.633(3) 1 calc R . P A 1
B2 B 0.6211(13) 1.2456(11) 0.2659(11) 0.083(4) Uani 1 1 d . U . . .
H2A H 0.5628 1.2319 0.3452 0.100 Uiso 0.633(3) 1 calc R . P A 1
H2B H 0.5628 1.2319 0.3452 0.100 Uiso 0.367(3) 1 calc R . P A 2
B3 B 0.7406(15) 1.2934(15) 0.2253(15) 0.098(5) Uani 1 1 d . U . . .
H3 H 0.7692 1.2984 0.2796 0.117 Uiso 1 1 calc R . . . .
B4 B 0.8214(16) 1.2848(15) 0.1013(16) 0.102(5) Uani 1 1 d . U . . .
H4B H 0.9041 1.2932 0.0756 0.123 Uiso 0.367(3) 1 calc R . P A 2
H4A H 0.9041 1.2932 0.0756 0.123 Uiso 0.633(3) 1 calc R . P A 1
B5 B 0.7401(16) 1.3778(13) 0.1240(16) 0.104(5) Uani 1 1 d . U . . .
H5 H 0.7639 1.4477 0.1078 0.125 Uiso 1 1 calc R . . . .
B6 B 0.6359(17) 1.3539(12) 0.2310(14) 0.096(5) Uani 1 1 d . U . . .
H6B H 0.5986 1.4054 0.2882 0.116 Uiso 0.367(3) 1 calc R . P A 2
H6A H 0.5986 1.4054 0.2882 0.116 Uiso 0.633(3) 1 calc R . P A 1
B7 B 0.6401(15) 1.3637(12) 0.1096(15) 0.090(4) Uani 1 1 d . U . . .
H7BB H 0.5957 1.4205 0.0930 0.108 Uiso 0.367(3) 1 calc R . P A 2
H7AA H 0.5957 1.4205 0.0930 0.108 Uiso 0.633(3) 1 calc R . P A 1
B8 B 0.7762(12) 1.3128(11) 0.0244(11) 0.078(4) Uani 1 1 d . U . . .
H8B H 0.8338 1.3308 -0.0539 0.093 Uiso 0.367(3) 1 calc R . P A 2
H8A H 0.8338 1.3308 -0.0539 0.093 Uiso 0.633(3) 1 calc R . P A 1
B9A B 0.5776(13) 1.2624(13) 0.1794(14) 0.094(4) Uani 0.633(3) 1 d . U P A 1
H9A H 0.4994 1.2456 0.1966 0.113 Uiso 0.633(3) 1 calc R . P A 1
B9B B 0.6595(11) 1.1774(7) 0.1700(10) 0.085(5) Uani 0.367(3) 1 d . . P A 2
H9B H 0.6367 1.1075 0.1937 0.102 Uiso 0.367(3) 1 calc R . P A 2
B10B B 0.6610(10) 1.2677(11) 0.0636(10) 0.077(3) Uani 0.367(3) 1 d . . P A 2
H10B H 0.6337 1.2681 0.0075 0.093 Uiso 0.367(3) 1 calc R . P A 2
B10A B 0.7604(14) 1.2032(10) 0.0567(10) 0.084(4) Uani 0.633(3) 1 d . U P A 1
H10A H 0.7923 1.1520 -0.0010 0.101 Uiso 0.633(3) 1 calc R . P A 1
B11 B 0.6203(12) 0.7233(12) 0.3009(12) 0.082(4) Uani 1 1 d . . . . .
H11 H 0.7013 0.7343 0.2799 0.099 Uiso 0.633(3) 1 calc R . P A 1
H11A H 0.7013 0.7343 0.2799 0.099 Uiso 0.367(3) 1 calc R . P A 2
B12 B 0.529(2) 0.7352(19) 0.4222(19) 0.124(7) Uani 1 1 d . U . . .
H12A H 0.5553 0.7490 0.4763 0.149 Uiso 0.367(3) 1 calc R . P A 2
H12 H 0.5553 0.7490 0.4763 0.149 Uiso 0.633(3) 1 calc R . P A 1
B13 B 0.552(2) 0.6259(17) 0.3755(19) 0.118(7) Uani 1 1 d . U . . .
H13 H 0.5947 0.5697 0.3947 0.142 Uiso 1 1 calc R . . . .
B14 B 0.5614(16) 0.6328(12) 0.2530(15) 0.099(5) Uani 1 1 d . U . . .
H14 H 0.6011 0.5810 0.1964 0.119 Uiso 0.633(3) 1 calc R . P A 1
H14A H 0.6011 0.5810 0.1964 0.119 Uiso 0.367(3) 1 calc R . P A 2
B15 B 0.4529(14) 0.6060(11) 0.3642(14) 0.102(7) Uani 1 1 d . . . . .
H15A H 0.4301 0.5357 0.3818 0.123 Uiso 0.367(3) 1 calc R . P A 2
H15 H 0.4301 0.5357 0.3818 0.123 Uiso 0.633(3) 1 calc R . P A 1
B16 B 0.4193(17) 0.6764(13) 0.4579(11) 0.099(6) Uani 1 1 d . . . . .
H16 H 0.3658 0.6562 0.5369 0.119 Uiso 1 1 calc R . . . .
B17 B 0.3641(15) 0.6999(14) 0.3864(16) 0.099(5) Uani 1 1 d . U . . .
H17A H 0.2830 0.6877 0.4091 0.118 Uiso 0.367(3) 1 calc R . P A 2
H17 H 0.2830 0.6877 0.4091 0.118 Uiso 0.633(3) 1 calc R . P A 1
B18 B 0.4203(16) 0.7826(12) 0.4337(11) 0.088(4) Uani 1 1 d . U . . .
H18A H 0.3798 0.8310 0.4939 0.105 Uiso 0.367(3) 1 calc R . P A 2
H18 H 0.3798 0.8310 0.4939 0.105 Uiso 0.633(3) 1 calc R . P A 1
B19A B 0.5334(12) 0.8112(9) 0.3147(13) 0.089(4) Uani 0.633(3) 1 d . U P A 1
H19A H 0.5596 0.8798 0.2870 0.107 Uiso 0.633(3) 1 calc R . P A 1
B19B B 0.4210(11) 0.7890(8) 0.3255(13) 0.080(4) Uani 0.367(3) 1 d . . P A 2
H19B H 0.3660 0.8440 0.3231 0.096 Uiso 0.367(3) 1 calc R . P A 2
B20B B 0.5638(12) 0.7422(11) 0.2235(10) 0.083(4) Uani 0.367(3) 1 d . . P A 2
H20B H 0.6172 0.7586 0.1433 0.100 Uiso 0.367(3) 1 calc R . P A 2
B20A B 0.4545(12) 0.6990(12) 0.2564(10) 0.088(5) Uani 0.633(3) 1 d . . P A 1
H20A H 0.4317 0.6999 0.1970 0.105 Uiso 0.633(3) 1 calc R . P A 1
B21 B 0.0848(13) 1.2629(9) 0.2828(12) 0.086(5) Uani 1 1 d . . . . .
H21A H 0.1099 1.3324 0.2622 0.104 Uiso 0.367(3) 1 calc R . P A 2
H21 H 0.1099 1.3324 0.2622 0.104 Uiso 0.633(3) 1 calc R . P A 1
B22 B -0.0309(17) 1.2378(13) 0.3908(16) 0.106(5) Uani 1 1 d . U . . .
H22 H -0.0764 1.2899 0.4457 0.127 Uiso 1 1 calc R . . . .
B23 B -0.0128(16) 1.2454(15) 0.2682(16) 0.102(5) Uani 1 1 d . U . . .
H23A H -0.0508 1.3017 0.2432 0.123 Uiso 0.367(3) 1 calc R . P A 2
H23 H -0.0508 1.3017 0.2432 0.123 Uiso 0.633(3) 1 calc R . P A 1
B24 B -0.0855(19) 1.1567(17) 0.3531(18) 0.114(6) Uani 1 1 d . U . . .
H24 H -0.1687 1.1489 0.3804 0.137 Uiso 1 1 calc R . . . .
B25 B -0.0368(18) 1.1323(15) 0.4305(15) 0.109(6) Uani 1 1 d . . . . .
H25 H -0.0908 1.1169 0.5107 0.131 Uiso 1 1 calc R . . A .
B26 B -0.0017(16) 1.0543(15) 0.3315(18) 0.111(6) Uani 1 1 d . U . . .
H26 H -0.0274 0.9850 0.3516 0.133 Uiso 0.633(3) 1 calc R . P A 1
H26A H -0.0274 0.9850 0.3516 0.133 Uiso 0.367(3) 1 calc R . P A 2
B27 B 0.0027(15) 1.1477(17) 0.2251(17) 0.111(6) Uani 1 1 d . U . . .
H27A H -0.0238 1.1459 0.1688 0.133 Uiso 0.367(3) 1 calc R . P A 2
H27 H -0.0238 1.1459 0.1688 0.133 Uiso 0.633(3) 1 calc R . P A 1
B28 B 0.0844(17) 1.1829(15) 0.3915(15) 0.102(5) Uani 1 1 d . U . . .
H28 H 0.1108 1.1923 0.4465 0.122 Uiso 0.633(3) 1 calc R . P A 1
H28A H 0.1108 1.1923 0.4465 0.122 Uiso 0.367(3) 1 calc R . P A 2
B29B B 0.1624(11) 1.1692(11) 0.2735(16) 0.102(6) Uani 0.367(3) 1 d . . P A 2
H29B H 0.2427 1.1799 0.2552 0.123 Uiso 0.367(3) 1 calc R . P A 2
B29A B 0.1109(16) 1.0744(10) 0.3320(18) 0.104(6) Uani 0.633(3) 1 d . . P A 1
H29A H 0.1621 1.0186 0.3399 0.125 Uiso 0.633(3) 1 calc R . P A 1
B30A B 0.1205(14) 1.1893(12) 0.1916(12) 0.092(4) Uani 0.633(3) 1 d . U P A 1
H30A H 0.1824 1.2010 0.1134 0.111 Uiso 0.633(3) 1 calc R . P A 1
B30B B 0.0994(13) 1.0820(9) 0.2282(9) 0.082(4) Uani 0.367(3) 1 d . . P A 2
H30B H 0.1295 1.0277 0.1742 0.098 Uiso 0.367(3) 1 calc R . P A 2
N6 N 0.1889(14) 1.2559(14) 0.5998(15) 0.133(6) Uani 1 1 d . U . . .
C11 C 0.3131(12) 1.3052(11) 0.4161(11) 0.093(4) Uani 1 1 d . . . . .
H11B H 0.3225 1.2566 0.3742 0.139 Uiso 1 1 calc GR . . . .
H11C H 0.3795 1.3186 0.4074 0.139 Uiso 1 1 calc GR . . . .
H11D H 0.2819 1.3579 0.3971 0.139 Uiso 1 1 calc GR . . . .
C12 C 0.2510(13) 1.2809(11) 0.5131(14) 0.095(4) Uani 1 1 d . . . . .
N7 N 0.1772(15) 1.5038(13) 0.4591(14) 0.069(5) Uani 0.5 1 d D U P . .
C13 C 0.1917(16) 1.5222(14) 0.6260(14) 0.061(5) Uani 0.5 1 d D U P . .
H13A H 0.2129 1.5807 0.6275 0.092 Uiso 0.5 1 calc GR . P . .
H13B H 0.2418 1.4763 0.6275 0.092 Uiso 0.5 1 calc GR . P . .
H13C H 0.1248 1.5131 0.6837 0.092 Uiso 0.5 1 calc GR . P . .
C14 C 0.1845(14) 1.5166(13) 0.5288(13) 0.069(6) Uani 0.5 1 d D . P . .
N5 N 0.946(3) 1.4961(19) -0.140(2) 0.127(10) Uani 0.5 1 d D U P . .
C9 C 0.8825(18) 1.6137(15) 0.0063(19) 0.083(7) Uani 0.5 1 d D U P . .
H9C H 0.9205 1.6668 -0.0238 0.125 Uiso 0.5 1 calc GR . P . .
H9D H 0.8996 1.5865 0.0568 0.125 Uiso 0.5 1 calc GR . P . .
H9E H 0.8091 1.6302 0.0371 0.125 Uiso 0.5 1 calc GR . P . .
C10 C 0.912(2) 1.5458(17) -0.0757(19) 0.082(7) Uani 0.5 1 d D U P . .

loop_
_atom_site_aniso_label
_atom_site_aniso_U_11
_atom_site_aniso_U_22
_atom_site_aniso_U_33
_atom_site_aniso_U_23
_atom_site_aniso_U_13
_atom_site_aniso_U_12
Ag1 0.0751(5) 0.0520(4) 0.0632(5) -0.0111(3) -0.0423(4) 0.0051(3)
Ag2 0.0633(4) 0.0354(3) 0.0453(4) -0.0099(2) -0.0315(3) -0.0001(3)
Ag3 0.0826(5) 0.0522(4) 0.0468(4) -0.0110(3) -0.0351(3) -0.0004(3)
Ag4 0.0589(4) 0.0378(3) 0.0428(3) -0.0105(2) -0.0269(3) 0.0037(2)
Ag5 0.0632(4) 0.0347(3) 0.0418(3) -0.0065(2) -0.0294(3) 0.0016(3)
Ag6 0.0765(5) 0.0493(4) 0.0647(5) -0.0068(3) -0.0386(4) -0.0014(3)
Ag7 0.0819(5) 0.0418(4) 0.0593(4) -0.0143(3) -0.0393(4) 0.0080(3)
S1A 0.0642(18) 0.0365(15) 0.0439(16) -0.0067(12) -0.0314(14) -0.0023(13)
S1B 0.065(3) 0.042(3) 0.047(3) -0.012(2) -0.028(3) 0.001(2)
S2A 0.071(2) 0.0390(16) 0.0481(17) -0.0073(13) -0.0341(16) -0.0049(14)
S2B 0.065(3) 0.039(3) 0.037(3) -0.010(2) -0.026(2) 0.001(2)
S3B 0.069(3) 0.039(3) 0.048(3) -0.012(2) -0.035(3) 0.005(2)
S3A 0.0569(17) 0.0410(16) 0.0446(17) -0.0063(13) -0.0244(14) 0.0014(13)
S4B 0.080(4) 0.034(3) 0.056(3) -0.010(2) -0.047(3) 0.002(2)
S4A 0.0598(18) 0.0376(15) 0.0441(17) -0.0064(12) -0.0251(14) 0.0025(13)
S5A 0.0691(19) 0.0384(16) 0.0446(16) -0.0117(13) -0.0332(15) 0.0050(14)
S5B 0.078(4) 0.044(3) 0.052(3) -0.004(2) -0.040(3) 0.002(3)
S6A 0.0600(18) 0.0397(16) 0.0512(18) -0.0093(13) -0.0302(15) 0.0011(13)
S6B 0.081(4) 0.041(3) 0.045(3) -0.005(2) -0.034(3) 0.005(3)
N1 0.084(6) 0.088(7) 0.093(7) -0.012(6) -0.059(6) 0.007(5)
N2 0.104(7) 0.032(4) 0.102(8) -0.025(5) -0.050(6) 0.017(4)
N3 0.120(8) 0.058(5) 0.059(6) -0.022(4) -0.048(5) 0.007(5)
N4 0.070(5) 0.070(6) 0.072(6) 0.002(5) -0.035(5) -0.012(5)
C1 0.073(8) 0.166(17) 0.097(11) 0.042(11) -0.044(8) -0.015(9)
C2 0.077(7) 0.095(9) 0.050(6) 0.007(5) -0.028(5) -0.010(6)
C3 0.209(17) 0.076(9) 0.098(10) -0.024(8) -0.063(11) -0.007(10)
C4 0.108(9) 0.047(6) 0.094(9) -0.008(6) -0.056(8) -0.003(6)
C5 0.176(15) 0.147(14) 0.093(10) 0.005(9) -0.086(10) -0.046(11)
C6 0.100(8) 0.073(7) 0.046(6) -0.007(5) -0.039(5) -0.018(6)
C7 0.113(11) 0.126(13) 0.174(16) 0.031(12) -0.056(11) -0.041(10)
C8 0.069(7) 0.075(8) 0.116(11) 0.022(8) -0.048(7) -0.013(6)
C13B 0.129(9) 0.062(6) 0.059(6) -0.007(5) -0.040(6) -0.009(6)
C13A 0.098(9) 0.037(5) 0.070(8) -0.014(5) 0.002(6) -0.015(5)
C14B 0.090(7) 0.113(9) 0.097(8) 0.028(7) -0.060(6) -0.022(6)
C14A 0.077(6) 0.108(8) 0.061(6) -0.023(5) -0.041(5) -0.007(5)
C15A 0.102(7) 0.095(7) 0.064(6) -0.002(5) -0.045(5) -0.030(6)
C15B 0.088(9) 0.127(13) 0.059(7) -0.046(8) -0.047(7) 0.048(9)
C16B 0.079(6) 0.055(6) 0.101(8) 0.021(6) -0.024(6) 0.006(5)
C16A 0.085(8) 0.056(6) 0.132(12) -0.035(7) -0.077(8) 0.018(6)
C17B 0.101(8) 0.097(8) 0.074(7) -0.030(6) -0.030(6) -0.027(6)
C17A 0.066(7) 0.079(9) 0.145(15) 0.046(10) -0.045(9) -0.007(6)
C18A 0.130(11) 0.058(7) 0.049(6) -0.012(5) -0.041(7) 0.023(7)
C18B 0.127(13) 0.056(7) 0.18(2) -0.030(9) -0.120(14) 0.027(8)
B1 0.112(9) 0.099(9) 0.123(10) -0.029(7) -0.071(7) -0.006(7)
B2 0.100(7) 0.096(8) 0.060(6) -0.031(5) -0.033(5) -0.035(6)
B3 0.099(8) 0.122(9) 0.089(8) -0.020(7) -0.056(7) -0.005(7)
B4 0.099(8) 0.119(9) 0.097(8) 0.015(7) -0.055(7) -0.020(7)
B5 0.107(9) 0.076(8) 0.105(9) -0.018(7) -0.026(7) -0.023(7)
B6 0.125(9) 0.080(8) 0.075(7) -0.026(6) -0.041(6) 0.012(7)
B7 0.104(8) 0.072(7) 0.108(9) -0.015(6) -0.060(7) -0.007(6)
B8 0.090(7) 0.083(7) 0.066(6) -0.009(5) -0.035(5) -0.037(6)
B9A 0.090(7) 0.113(9) 0.097(8) 0.028(7) -0.060(6) -0.022(6)
B9B 0.098(9) 0.037(5) 0.070(8) -0.014(5) 0.002(6) -0.015(5)
B10B 0.077(6) 0.108(8) 0.061(6) -0.023(5) -0.041(5) -0.007(5)
B10A 0.129(9) 0.062(6) 0.059(6) -0.007(5) -0.040(6) -0.009(6)
B11 0.081(8) 0.096(11) 0.080(9) 0.027(8) -0.051(8) -0.009(8)
B12 0.130(11) 0.142(11) 0.105(10) -0.012(8) -0.059(8) -0.016(8)
B13 0.121(10) 0.109(10) 0.120(10) 0.025(8) -0.061(8) 0.004(7)
B14 0.111(9) 0.070(7) 0.090(8) -0.003(6) -0.033(6) 0.018(6)
B15 0.103(11) 0.070(9) 0.081(10) -0.023(8) 0.006(9) -0.034(8)
B16 0.131(14) 0.104(12) 0.049(7) -0.017(7) -0.026(8) -0.037(11)
B17 0.092(8) 0.100(9) 0.102(9) 0.026(7) -0.049(7) -0.017(7)
B18 0.122(9) 0.084(8) 0.056(6) -0.007(5) -0.042(6) -0.002(7)
B19A 0.079(6) 0.055(6) 0.101(8) 0.021(6) -0.024(6) 0.006(5)
B19B 0.085(8) 0.056(6) 0.132(12) -0.035(7) -0.077(8) 0.018(6)
B20B 0.102(7) 0.095(7) 0.064(6) -0.002(5) -0.045(5) -0.030(6)
B20A 0.088(9) 0.127(13) 0.059(7) -0.046(8) -0.047(7) 0.048(9)
B21 0.091(9) 0.042(6) 0.078(9) -0.005(6) -0.006(7) 0.014(6)
B22 0.119(9) 0.078(8) 0.090(8) -0.016(7) -0.026(7) 0.004(7)
B23 0.104(8) 0.106(9) 0.102(9) 0.000(7) -0.056(7) 0.004(7)
B24 0.109(9) 0.126(10) 0.104(9) 0.005(8) -0.050(7) -0.004(8)
B25 0.123(15) 0.117(15) 0.071(10) 0.016(10) -0.031(10) -0.044(12)
B26 0.096(8) 0.089(8) 0.116(10) -0.008(7) -0.027(7) -0.008(7)
B27 0.085(8) 0.134(10) 0.108(9) 0.004(8) -0.050(7) 0.020(7)
B28 0.111(9) 0.111(9) 0.083(8) -0.010(7) -0.047(7) 0.005(7)
B29B 0.066(7) 0.079(9) 0.145(15) 0.046(10) -0.045(9) -0.007(6)
B29A 0.127(13) 0.056(7) 0.18(2) -0.030(9) -0.120(14) 0.027(8)
B30A 0.101(8) 0.097(8) 0.074(7) -0.030(6) -0.030(6) -0.027(6)
B30B 0.130(11) 0.058(7) 0.049(6) -0.012(5) -0.041(7) 0.023(7)
N6 0.123(10) 0.149(13) 0.114(11) -0.004(10) -0.049(9) -0.003(9)
C11 0.094(9) 0.093(10) 0.077(9) -0.031(7) -0.028(7) 0.009(7)
C12 0.099(10) 0.080(9) 0.105(12) -0.013(8) -0.049(9) 0.000(7)
N7 0.063(9) 0.061(9) 0.084(11) 0.010(8) -0.038(8) -0.009(7)
C13 0.057(7) 0.052(8) 0.072(9) -0.006(7) -0.030(6) 0.003(6)
C14 0.040(8) 0.041(10) 0.098(18) 0.003(10) -0.012(10) -0.004(7)
N5 0.123(16) 0.101(15) 0.123(17) 0.022(13) -0.030(13) -0.042(13)
C9 0.058(10) 0.057(11) 0.112(15) 0.022(11) -0.028(10) -0.002(8)
C10 0.074(9) 0.079(10) 0.083(10) 0.012(8) -0.030(7) -0.014(8)

loop_
_atom_type_symbol
_atom_type_description
_atom_type_scat_dispersion_real
_atom_type_scat_dispersion_imag
_atom_type_scat_source
C C 0.0181 0.0091 'International Tables Vol C Tables 4.2.6.8 and 6.1.1.4'
H H 0.0000 0.0000 'International Tables Vol C Tables 4.2.6.8 and 6.1.1.4'
Ag Ag 0.1306 4.2820 'International Tables Vol C Tables 4.2.6.8 and 6.1.1.4'
B B 0.0090 0.0039 'International Tables Vol C Tables 4.2.6.8 and 6.1.1.4'
N N 0.0311 0.0180 'International Tables Vol C Tables 4.2.6.8 and 6.1.1.4'
S S 0.3331 0.5567 'International Tables Vol C Tables 4.2.6.8 and 6.1.1.4'

loop_
_exptl_crystal_face_index_h
_exptl_crystal_face_index_k
_exptl_crystal_face_index_l
_exptl_crystal_face_perp_dist
-2 6 -7 0.0864
7 -1 -2 0.0611
-1 -5 6 0.0826
7 -5 5 0.0657
6 8 4 0.0685
-5 -8 0 0.0637
0 1 8 0.0819
-3 -4 -9 0.0729
3 4 -6 0.0738
-8 2 0 0.0529

loop_
_geom_angle_atom_site_label_1
_geom_angle_atom_site_label_2
_geom_angle_atom_site_label_3
_geom_angle
_geom_angle_site_symmetry_1
_geom_angle_site_symmetry_3
Ag2 Ag1 Ag4 52.13(2) . 2_675
Ag2 Ag1 Ag5 51.61(2) . .
Ag4 Ag1 Ag5 51.80(2) 2_675 .
S1A Ag1 Ag2 49.75(7) . .
S1A Ag1 Ag4 101.39(8) . 2_675
S1A Ag1 Ag5 74.49(8) . .
S1A Ag1 S3A 109.52(11) . .
S1B Ag1 Ag2 49.76(14) . .
S1B Ag1 Ag4 75.71(13) . 2_675
S1B Ag1 Ag5 101.02(14) . .
S3A Ag1 Ag2 99.93(8) . .
S3A Ag1 Ag4 75.80(8) . 2_675
S3A Ag1 Ag5 48.48(8) . .
S4B Ag1 Ag2 76.58(13) . .
S4B Ag1 Ag4 100.20(13) . 2_675
S4B Ag1 Ag5 48.49(13) . .
S4B Ag1 S1B 115.30(18) . .
S4B Ag1 S5B 110.1(2) . 2_675
S5B Ag1 Ag2 101.32(14) 2_675 .
S5B Ag1 Ag4 49.55(14) 2_675 2_675
S5B Ag1 Ag5 75.53(16) 2_675 .
S5B Ag1 S1B 113.09(19) 2_675 .
S6A Ag1 Ag2 76.72(8) 2_675 .
S6A Ag1 Ag4 50.19(8) 2_675 2_675
S6A Ag1 Ag5 101.71(8) 2_675 .
S6A Ag1 S1A 114.94(11) 2_675 .
S6A Ag1 S3A 114.12(11) 2_675 .
N1 Ag1 Ag2 151.7(3) . .
N1 Ag1 Ag4 152.4(3) . 2_675
N1 Ag1 Ag5 144.0(3) . .
N1 Ag1 S1A 105.2(3) . .
N1 Ag1 S1B 110.6(3) . .
N1 Ag1 S3A 101.6(3) . .
N1 Ag1 S4B 100.8(3) . .
N1 Ag1 S5B 105.9(3) . 2_675
N1 Ag1 S6A 110.2(3) . 2_675
Ag1 Ag2 Ag3 91.08(3) . .
Ag1 Ag2 Ag6 88.14(3) . 2_675
Ag3 Ag2 Ag6 170.43(3) . 2_675
Ag4 Ag2 Ag1 125.62(3) . .
Ag4 Ag2 Ag1 64.14(2) 2_675 .
Ag4 Ag2 Ag3 123.96(3) 2_675 .
Ag4 Ag2 Ag3 63.13(2) . .
Ag4 Ag2 Ag4 90.62(2) 2_675 .
Ag4 Ag2 Ag5 60.41(2) 2_675 .
Ag4 Ag2 Ag6 124.53(3) . 2_675
Ag4 Ag2 Ag6 63.98(2) 2_675 2_675
Ag4 Ag2 Ag7 123.11(3) 2_675 2_675
Ag4 Ag2 Ag7 64.17(2) . 2_675
Ag5 Ag2 Ag1 65.73(2) . .
Ag5 Ag2 Ag1 124.21(3) 2_675 .
Ag5 Ag2 Ag3 123.50(3) 2_675 .
Ag5 Ag2 Ag3 63.61(2) . .
Ag5 Ag2 Ag4 60.27(2) 2_675 2_675
Ag5 Ag2 Ag4 59.97(2) . .
Ag5 Ag2 Ag4 60.46(2) 2_675 .
Ag5 Ag2 Ag5 90.34(2) 2_675 .
Ag5 Ag2 Ag6 64.16(2) 2_675 2_675
Ag5 Ag2 Ag6 124.31(3) . 2_675
Ag5 Ag2 Ag7 62.97(2) 2_675 2_675
Ag5 Ag2 Ag7 124.11(3) . 2_675
Ag7 Ag2 Ag1 169.29(3) 2_675 .
Ag7 Ag2 Ag3 90.33(3) 2_675 .
Ag7 Ag2 Ag6 88.71(3) 2_675 2_675
S1A Ag2 Ag1 55.01(8) . .
S1A Ag2 Ag3 53.74(8) . .
S1A Ag2 Ag4 116.58(8) . .
S1A Ag2 Ag4 118.47(8) . 2_675
S1A Ag2 Ag5 86.06(8) . .
S1A Ag2 Ag5 176.26(8) . 2_675
S1A Ag2 Ag6 118.88(8) . 2_675
S1A Ag2 Ag7 118.41(8) . 2_675
S1A Ag2 S2A 98.11(11) . .
S1B Ag2 Ag1 55.38(14) . .
S1B Ag2 Ag3 121.07(14) . .
S1B Ag2 Ag4 175.76(14) . .
S1B Ag2 Ag4 86.34(13) . 2_675
S1B Ag2 Ag5 120.60(14) . .
S1B Ag2 Ag5 115.37(14) . 2_675
S1B Ag2 Ag6 51.36(14) . 2_675
S1B Ag2 Ag7 115.23(14) . 2_675
S2A Ag2 Ag1 115.72(9) . .
S2A Ag2 Ag3 119.94(8) . .
S2A Ag2 Ag4 118.64(9) . .
S2A Ag2 Ag4 116.11(8) . 2_675
S2A Ag2 Ag5 175.65(8) . .
S2A Ag2 Ag5 85.51(8) . 2_675
S2A Ag2 Ag6 52.46(8) . 2_675
S2A Ag2 Ag7 54.83(9) . 2_675
S2B Ag2 Ag1 117.26(14) . .
S2B Ag2 Ag3 52.34(13) . .
S2B Ag2 Ag4 175.35(14) . 2_675
S2B Ag2 Ag4 85.05(14) . .
S2B Ag2 Ag5 115.67(14) . .
S2B Ag2 Ag5 118.52(14) . 2_675
S2B Ag2 Ag6 120.02(14) . 2_675
S2B Ag2 Ag7 56.23(14) . 2_675
S2B Ag2 S1B 98.07(19) . .
Ag4 Ag3 Ag2 52.26(2) . .
Ag4 Ag3 Ag5 52.37(2) . .
Ag5 Ag3 Ag2 51.99(2) . .
S1A Ag3 Ag2 49.53(7) . .
S1A Ag3 Ag4 101.57(8) . .
S1A Ag3 Ag5 76.21(7) . .
S1A Ag3 S5A 112.34(11) . .
S2B Ag3 Ag2 49.69(12) . .
S2B Ag3 Ag4 76.47(13) . .
S2B Ag3 Ag5 101.46(12) . .
S2B Ag3 S4B 111.5(2) . .
S2B Ag3 S6B 114.98(19) . .
S4B Ag3 Ag2 74.64(14) . .
S4B Ag3 Ag4 100.84(12) . .
S4B Ag3 Ag5 48.86(12) . .
S4A Ag3 Ag2 102.04(8) . .
S4A Ag3 Ag4 76.10(8) . .
S4A Ag3 Ag5 50.41(8) . .
S4A Ag3 S1A 114.46(11) . .
S4A Ag3 S5A 113.39(11) . .
S5A Ag3 Ag2 76.07(8) . .
S5A Ag3 Ag4 50.04(7) . .
S5A Ag3 Ag5 102.05(7) . .
S6B Ag3 Ag2 102.35(14) . .
S6B Ag3 Ag4 50.50(14) . .
S6B Ag3 Ag5 76.15(14) . .
S6B Ag3 S4B 112.77(18) . .
N3 Ag3 Ag2 150.5(3) . .
N3 Ag3 Ag4 153.9(3) . .
N3 Ag3 Ag5 142.9(2) . .
N3 Ag3 S1A 103.3(3) . .
N3 Ag3 S2B 110.0(3) . .
N3 Ag3 S4B 100.0(3) . .
N3 Ag3 S4A 100.4(3) . .
N3 Ag3 S5A 111.8(3) . .
N3 Ag3 S6B 106.4(3) . .
Ag1 Ag4 Ag6 88.94(2) 2_675 .
Ag1 Ag4 Ag7 90.31(2) 2_675 2_675
Ag2 Ag4 Ag1 63.72(2) 2_675 2_675
Ag2 Ag4 Ag1 124.81(3) . 2_675
Ag2 Ag4 Ag2 89.38(3) 2_675 .
Ag2 Ag4 Ag3 64.62(2) . .
Ag2 Ag4 Ag3 123.79(3) 2_675 .
Ag2 Ag4 Ag5 59.43(2) . 2_675
Ag2 Ag4 Ag5 59.90(2) 2_675 2_675
Ag2 Ag4 Ag5 59.71(2) 2_675 .
Ag2 Ag4 Ag6 66.09(2) 2_675 .
Ag2 Ag4 Ag6 124.58(3) . .
Ag2 Ag4 Ag7 122.25(3) 2_675 2_675
Ag2 Ag4 Ag7 63.48(2) . 2_675
Ag3 Ag4 Ag1 169.55(3) . 2_675
Ag3 Ag4 Ag6 88.22(3) . .
Ag3 Ag4 Ag7 90.73(2) . 2_675
Ag5 Ag4 Ag1 65.41(2) 2_675 2_675
Ag5 Ag4 Ag1 123.24(3) . 2_675
Ag5 Ag4 Ag2 59.93(2) . .
Ag5 Ag4 Ag3 123.96(3) 2_675 .
Ag5 Ag4 Ag3 64.17(2) . .
Ag5 Ag4 Ag5 89.73(3) . 2_675
Ag5 Ag4 Ag6 125.90(3) 2_675 .
Ag5 Ag4 Ag6 64.83(2) . .
Ag5 Ag4 Ag7 62.43(2) 2_675 2_675
Ag5 Ag4 Ag7 123.38(3) . 2_675
Ag7 Ag4 Ag6 169.94(3) 2_675 .
S5A Ag4 Ag1 117.82(8) . 2_675
S5A Ag4 Ag2 86.71(9) . .
S5A Ag4 Ag2 175.92(9) . 2_675
S5A Ag4 Ag3 55.27(8) . .
S5A Ag4 Ag5 118.94(8) . .
S5A Ag4 Ag5 116.84(9) . 2_675
S5A Ag4 Ag6 117.26(9) . .
S5A Ag4 Ag7 54.70(8) . 2_675
S5A Ag4 S6A 97.98(12) . .
S5B Ag4 Ag1 55.21(14) . 2_675
S5B Ag4 Ag2 118.43(14) . 2_675
S5B Ag4 Ag2 118.32(16) . .
S5B Ag4 Ag3 117.77(14) . .
S5B Ag4 Ag5 87.22(16) . 2_675
S5B Ag4 Ag5 176.95(16) . .
S5B Ag4 Ag6 117.06(16) . .
S5B Ag4 Ag7 55.03(16) . 2_675
S5B Ag4 S6B 97.7(2) . .
S6A Ag4 Ag1 53.34(8) . 2_675
S6A Ag4 Ag2 175.27(8) . .
S6A Ag4 Ag2 85.94(8) . 2_675
S6A Ag4 Ag3 117.66(9) . .
S6A Ag4 Ag5 118.37(8) . 2_675
S6A Ag4 Ag5 116.74(8) . .
S6A Ag4 Ag6 52.56(8) . .
S6A Ag4 Ag7 119.85(8) . 2_675
S6B Ag4 Ag1 117.33(17) . 2_675
S6B Ag4 Ag2 117.00(14) . 2_675
S6B Ag4 Ag2 117.81(17) . .
S6B Ag4 Ag3 53.73(17) . .
S6B Ag4 Ag5 85.36(15) . .
S6B Ag4 Ag5 175.08(15) . 2_675
S6B Ag4 Ag6 51.43(14) . .
S6B Ag4 Ag7 120.74(14) . 2_675
Ag1 Ag5 Ag6 169.95(3) . .
Ag2 Ag5 Ag1 62.67(2) . .
Ag2 Ag5 Ag1 122.88(3) 2_675 .
Ag2 Ag5 Ag2 89.66(2) 2_675 .
Ag2 Ag5 Ag3 123.40(3) 2_675 .
Ag2 Ag5 Ag3 64.40(2) . .
Ag2 Ag5 Ag4 60.10(2) . .
Ag2 Ag5 Ag4 60.02(2) 2_675 .
Ag2 Ag5 Ag4 59.69(2) . 2_675
Ag2 Ag5 Ag4 60.11(2) 2_675 2_675
Ag2 Ag5 Ag6 66.10(2) 2_675 .
Ag2 Ag5 Ag6 124.58(3) . .
Ag2 Ag5 Ag7 64.53(2) 2_675 .
Ag2 Ag5 Ag7 124.26(3) . .
Ag3 Ag5 Ag1 89.96(3) . .
Ag3 Ag5 Ag6 87.82(3) . .
Ag4 Ag5 Ag1 122.70(3) . .
Ag4 Ag5 Ag1 62.79(2) 2_675 .
Ag4 Ag5 Ag3 124.02(3) 2_675 .
Ag4 Ag5 Ag3 63.46(2) . .
Ag4 Ag5 Ag4 90.28(3) . 2_675
Ag4 Ag5 Ag6 126.13(3) 2_675 .
Ag4 Ag5 Ag6 64.66(2) . .
Ag4 Ag5 Ag7 124.42(3) . .
Ag4 Ag5 Ag7 64.65(2) 2_675 .
Ag7 Ag5 Ag1 90.10(3) . .
Ag7 Ag5 Ag3 169.82(3) . .
Ag7 Ag5 Ag6 90.37(2) . .
S3B Ag5 Ag1 120.15(15) . .
S3B Ag5 Ag2 175.15(13) . .
S3B Ag5 Ag2 85.50(13) . 2_675
S3B Ag5 Ag3 118.60(14) . .
S3B Ag5 Ag4 117.36(14) . 2_675
S3B Ag5 Ag4 117.14(15) . .
S3B Ag5 Ag6 53.23(14) . .
S3B Ag5 Ag7 53.20(14) . .
S3A Ag5 Ag1 54.74(8) . .
S3A Ag5 Ag2 118.90(8) . 2_675
S3A Ag5 Ag2 117.18(8) . .
S3A Ag5 Ag3 117.71(8) . .
S3A Ag5 Ag4 86.51(8) . 2_675
S3A Ag5 Ag4 176.63(8) . .
S3A Ag5 Ag6 118.19(8) . .
S3A Ag5 Ag7 54.85(8) . .
S3A Ag5 S4A 98.31(11) . .
S4B Ag5 Ag1 53.14(17) . .
S4B Ag5 Ag2 86.67(14) . .
S4B Ag5 Ag2 175.63(16) . 2_675
S4B Ag5 Ag3 56.82(14) . .
S4B Ag5 Ag4 115.82(17) . 2_675
S4B Ag5 Ag4 119.73(14) . .
S4B Ag5 Ag6 118.03(17) . .
S4B Ag5 Ag7 115.85(14) . .
S4B Ag5 S3B 98.2(2) . .
S4A Ag5 Ag1 120.24(9) . .
S4A Ag5 Ag2 116.84(9) . 2_675
S4A Ag5 Ag2 117.63(8) . .
S4A Ag5 Ag3 53.70(8) . .
S4A Ag5 Ag4 175.18(8) . 2_675
S4A Ag5 Ag4 84.91(8) . .
S4A Ag5 Ag6 51.25(8) . .
S4A Ag5 Ag7 118.10(8) . .
Ag4 Ag6 Ag2 49.94(2) . 2_675
Ag4 Ag6 Ag5 50.50(2) . .
Ag5 Ag6 Ag2 49.73(2) . 2_675
S1B Ag6 Ag2 47.92(14) 2_675 2_675
S1B Ag6 Ag4 74.85(14) 2_675 .
S1B Ag6 Ag5 97.54(15) 2_675 .
S1B Ag6 S3B 107.33(19) 2_675 .
S2A Ag6 Ag2 47.83(8) 2_675 2_675
S2A Ag6 Ag4 97.53(8) 2_675 .
S2A Ag6 Ag5 73.41(8) 2_675 .
S3B Ag6 Ag2 72.77(14) . 2_675
S3B Ag6 Ag4 98.85(14) . .
S3B Ag6 Ag5 48.89(13) . .
S4A Ag6 Ag2 98.57(8) . 2_675
S4A Ag6 Ag4 74.51(8) . .
S4A Ag6 Ag5 49.20(8) . .
S4A Ag6 S2A 111.81(11) . 2_675
S4A Ag6 S6A 112.39(11) . .
S6A Ag6 Ag2 73.45(8) . 2_675
S6A Ag6 Ag4 48.78(8) . .
S6A Ag6 Ag5 98.80(8) . .
S6A Ag6 S2A 109.34(11) . 2_675
S6B Ag6 Ag2 98.59(15) . 2_675
S6B Ag6 Ag4 49.03(15) . .
S6B Ag6 Ag5 74.61(17) . .
S6B Ag6 S1B 113.46(19) . 2_675
S6B Ag6 S3B 113.1(2) . .
N4 Ag6 Ag2 146.0(3) . 2_675
N4 Ag6 Ag4 157.5(3) . .
N4 Ag6 Ag5 147.6(3) . .
N4 Ag6 S1B 106.2(3) . 2_675
N4 Ag6 S2A 101.6(3) . 2_675
N4 Ag6 S3B 102.0(3) . .
N4 Ag6 S4A 108.5(3) . .
N4 Ag6 S6A 112.7(3) . .
N4 Ag6 S6B 113.8(3) . .
Ag2 Ag7 Ag4 52.36(2) 2_675 2_675
Ag5 Ag7 Ag2 52.51(2) . 2_675
Ag5 Ag7 Ag4 52.92(2) . 2_675
S2A Ag7 Ag2 50.05(8) 2_675 2_675
S2A Ag7 Ag4 102.14(8) 2_675 2_675
S2A Ag7 Ag5 76.26(7) 2_675 .
S2A Ag7 S5A 114.11(11) 2_675 2_675
S2B Ag7 Ag2 49.39(11) 2_675 2_675
S2B Ag7 Ag4 74.21(12) 2_675 2_675
S2B Ag7 Ag5 101.41(12) 2_675 .
S3B Ag7 Ag2 77.02(13) . 2_675
S3B Ag7 Ag4 104.07(13) . 2_675
S3B Ag7 Ag5 51.54(13) . .
S3B Ag7 S2B 114.04(19) . 2_675
S3B Ag7 S5B 117.3(2) . 2_675
S3A Ag7 Ag2 102.70(8) . 2_675
S3A Ag7 Ag4 76.80(8) . 2_675
S3A Ag7 Ag5 50.55(7) . .
S3A Ag7 S2A 114.15(11) . 2_675
S3A Ag7 S5A 112.94(11) . 2_675
S5A Ag7 Ag2 76.81(8) 2_675 2_675
S5A Ag7 Ag4 49.78(7) 2_675 2_675
S5A Ag7 Ag5 102.48(7) 2_675 .
S5B Ag7 Ag2 101.76(14) 2_675 2_675
S5B Ag7 Ag4 49.54(13) 2_675 2_675
S5B Ag7 Ag5 77.88(14) 2_675 .
S5B Ag7 S2B 109.66(19) 2_675 2_675
N2 Ag7 Ag2 144.9(3) . 2_675
N2 Ag7 Ag4 144.8(3) . 2_675
N2 Ag7 Ag5 156.8(3) . .
N2 Ag7 S2A 105.0(3) . 2_675
N2 Ag7 S2B 99.4(3) . 2_675
N2 Ag7 S3B 109.9(3) . .
N2 Ag7 S3A 111.0(3) . .
N2 Ag7 S5A 98.1(3) . 2_675
N2 Ag7 S5B 104.6(3) . 2_675
Ag2 S1A Ag1 75.24(9) . .
Ag2 S1A Ag3 76.72(10) . .
Ag3 S1A Ag1 116.84(12) . .
C13A S1A Ag1 118.2(4) . .
C13A S1A Ag2 102.5(6) . .
C13A S1A Ag3 122.6(5) . .
Ag2 S1B Ag1 74.86(17) . .
Ag2 S1B Ag6 80.72(19) . 2_675
Ag6 S1B Ag1 115.8(2) 2_675 .
C13B S1B Ag1 118.1(5) . .
C13B S1B Ag2 113.8(6) . .
C13B S1B Ag6 126.1(5) . 2_675
Ag2 S2A Ag6 79.71(10) . 2_675
Ag2 S2A Ag7 75.12(10) . 2_675
Ag7 S2A Ag6 115.84(12) 2_675 2_675
C14A S2A Ag2 101.4(5) . .
C14A S2A Ag6 123.5(5) . 2_675
C14A S2A Ag7 118.9(5) . 2_675
Ag2 S2B Ag3 77.97(16) . .
Ag2 S2B Ag7 74.37(14) . 2_675
Ag3 S2B Ag7 116.0(2) . 2_675
C14B S2B Ag2 111.0(7) . .
C14B S2B Ag3 126.6(6) . .
C14B S2B Ag7 117.0(5) . 2_675
Ag5 S3B Ag6 77.87(16) . .
Ag5 S3B Ag7 75.26(18) . .
Ag7 S3B Ag6 119.0(2) . .
C15B S3B Ag5 110.7(6) . .
C15B S3B Ag6 118.6(5) . .
C15B S3B Ag7 122.0(5) . .
Ag5 S3A Ag1 76.78(10) . .
Ag5 S3A Ag7 74.59(10) . .
Ag7 S3A Ag1 114.13(13) . .
C15A S3A Ag1 123.7(5) . .
C15A S3A Ag5 101.3(6) . .
C15A S3A Ag7 119.4(5) . .
Ag1 S4B Ag3 114.0(2) . .
Ag5 S4B Ag1 78.37(18) . .
Ag5 S4B Ag3 74.32(16) . .
C16B S4B Ag1 129.2(5) . .
C16B S4B Ag3 116.8(5) . .
C16B S4B Ag5 114.7(7) . .
Ag5 S4A Ag3 75.89(10) . .
Ag5 S4A Ag6 79.55(10) . .
Ag6 S4A Ag3 117.40(13) . .
C16A S4A Ag3 119.7(4) . .
C16A S4A Ag5 102.1(5) . .
C16A S4A Ag6 121.3(4) . .
Ag4 S5A Ag3 74.70(9) . .
Ag4 S5A Ag7 75.52(9) . 2_675
Ag7 S5A Ag3 114.22(14) 2_675 .
C17A S5A Ag3 119.9(5) . .
C17A S5A Ag4 101.4(7) . .
C17A S5A Ag7 122.7(6) . 2_675
Ag4 S5B Ag1 75.25(17) . 2_675
Ag4 S5B Ag7 75.43(19) . 2_675
Ag7 S5B Ag1 113.5(3) 2_675 2_675
C17B S5B Ag1 120.8(6) . 2_675
C17B S5B Ag4 115.1(7) . .
C17B S5B Ag7 125.7(5) . 2_675
Ag1 S6A Ag6 118.01(13) 2_675 .
Ag4 S6A Ag1 76.46(10) . 2_675
Ag4 S6A Ag6 78.67(10) . .
C18A S6A Ag1 119.4(4) . 2_675
C18A S6A Ag4 102.8(6) . .
C18A S6A Ag6 121.1(4) . .
Ag4 S6B Ag3 75.8(2) . .
Ag4 S6B Ag6 79.54(18) . .
Ag6 S6B Ag3 117.8(3) . .
C18B S6B Ag3 121.8(5) . .
C18B S6B Ag4 111.0(7) . .
C18B S6B Ag6 120.3(6) . .
C2 N1 Ag1 170.1(12) . .
C4 N2 Ag7 161.6(12) . .
C6 N3 Ag3 162.5(10) . .
C8 N4 Ag6 169.5(10) . .
H1A C1 H1B 109.5 . .
H1A C1 H1C 109.5 . .
H1B C1 H1C 109.5 . .
C2 C1 H1A 109.5 . .
C2 C1 H1B 109.5 . .
C2 C1 H1C 109.5 . .
N1 C2 C1 174.8(14) . .
H3A C3 H3B 109.5 . .
H3A C3 H3C 109.5 . .
H3B C3 H3C 109.5 . .
C4 C3 H3A 109.5 . .
C4 C3 H3B 109.5 . .
C4 C3 H3C 109.5 . .
N2 C4 C3 175.2(19) . .
H5A C5 H5B 109.5 . .
H5A C5 H5C 109.5 . .
H5B C5 H5C 109.5 . .
C6 C5 H5A 109.5 . .
C6 C5 H5B 109.5 . .
C6 C5 H5C 109.5 . .
N3 C6 C5 179.4(17) . .
H7A C7 H7B 109.5 . .
H7A C7 H7C 109.5 . .
H7B C7 H7C 109.5 . .
C8 C7 H7A 109.5 . .
C8 C7 H7B 109.5 . .
C8 C7 H7C 109.5 . .
N4 C8 C7 178(2) . .
S1B C13B B4 162.1(12) . .
B1 C13B S1B 129.6(11) . .
B1 C13B B4 55.2(10) . .
B8 C13B S1B 126.7(10) . .
B8 C13B B1 103.8(11) . .
B8 C13B B4 52.5(9) . .
S1A C13A C14A 118.0(10) . .
B1 C13A S1A 124.5(12) . .
B1 C13A C14A 105.2(11) . .
B1 C13A B2 75.5(12) . .
B2 C13A S1A 124.7(9) . .
B2 C13A C14A 100.0(10) . .
S2B C14B B6 157.9(13) . .
B2 C14B S2B 125.4(11) . .
B2 C14B B6 50.8(9) . .
B2 C14B B7 101.9(12) . .
B7 C14B S2B 132.3(11) . .
B7 C14B B6 54.8(9) . .
S2A C14A C13A 120.0(9) . .
B7 C14A S2A 125.0(12) . .
B7 C14A C13A 106.1(10) . .
B7 C14A B8 70.8(11) . .
B8 C14A S2A 123.0(9) . .
B8 C14A C13A 100.7(10) . .
S3A C15A C16A 122.1(10) . .
B11 C15A S3A 122.5(10) . .
B11 C15A C16A 99.1(10) . .
B14 C15A S3A 125.3(11) . .
B14 C15A C16A 102.3(11) . .
B14 C15A B11 73.9(12) . .
S3B C15B B15 160.6(12) . .
B14 C15B S3B 128.7(10) . .
B14 C15B B15 53.3(9) . .
B14 C15B B17 103.3(12) . .
B17 C15B S3B 127.9(10) . .
B17 C15B B15 54.2(9) . .
S4B C16B B12 158.5(15) . .
B11 C16B S4B 124.1(10) . .
B11 C16B B12 56.0(11) . .
B11 C16B B18 103.2(10) . .
B18 C16B S4B 132.6(10) . .
B18 C16B B12 52.0(11) . .
S4A C16A C15A 116.1(10) . .
B17 C16A S4A 124.1(10) . .
B17 C16A C15A 104.2(11) . .
B17 C16A B18 72.5(13) . .
B18 C16A S4A 125.1(10) . .
B18 C16A C15A 106.3(10) . .
S5B C17B B23 155.0(15) . .
B21 C17B S5B 128.8(11) . .
B21 C17B B23 53.3(10) . .
B21 C17B B27 100.9(13) . .
B27 C17B S5B 129.8(12) . .
B27 C17B B23 52.5(11) . .
S5A C17A C18A 119.9(12) . .
B21 C17A S5A 122.7(10) . .
B21 C17A C18A 100.5(12) . .
B28 C17A S5A 123.8(15) . .
B28 C17A C18A 106.9(12) . .
B28 C17A B21 72.3(12) . .
S6A C18A C17A 117.9(10) . .
B26 C18A S6A 124.5(12) . .
B26 C18A C17A 102.7(12) . .
B26 C18A B27 76.0(14) . .
B27 C18A S6A 126.2(12) . .
B27 C18A C17A 100.7(12) . .
B26 C18B S6B 127.3(12) . .
B26 C18B B28 105.7(13) . .
B28 C18B S6B 126.9(11) . .
C13B B1 H1BB 121.1 . .
C13B B1 B2 99.1(13) . .
C13A B1 H1AA 123.6 . .
C13A B1 B2 54.0(8) . .
C13A B1 B3 103.5(14) . .
C13A B1 B4 109.3(16) . .
B2 B1 H1BB 130.8 . .
B2 B1 H1AA 130.8 . .
B3 B1 C13B 109.4(15) . .
B3 B1 H1BB 123.1 . .
B3 B1 H1AA 123.1 . .
B3 B1 B2 55.9(10) . .
B3 B1 B4 58.2(12) . .
B4 B1 C13B 65.9(12) . .
B4 B1 H1BB 121.0 . .
B4 B1 H1AA 121.0 . .
B4 B1 B2 99.7(14) . .
C13A B2 B1 50.5(9) . .
C13A B2 H2A 126.4 . .
C13A B2 B3 98.2(11) . .
C14B B2 B1 97.9(11) . .
C14B B2 H2B 117.2 . .
C14B B2 B3 112.9(13) . .
B1 B2 H2A 133.7 . .
B1 B2 H2B 133.7 . .
B3 B2 B1 53.5(10) . .
B3 B2 H2A 125.3 . .
B3 B2 H2B 125.3 . .
B6 B2 C13A 114.2(12) . .
B6 B2 C14B 76.1(13) . .
B6 B2 B1 101.6(12) . .
B6 B2 H2A 114.9 . .
B6 B2 H2B 114.9 . .
B6 B2 B3 58.5(12) . .
B1 B3 B2 70.6(12) . .
B1 B3 H3 115.3 . .
B1 B3 B5 105.0(14) . .
B2 B3 H3 119.6 . .
B2 B3 B5 99.9(13) . .
B4 B3 B1 61.5(13) . .
B4 B3 B2 112.9(13) . .
B4 B3 H3 122.1 . .
B4 B3 B5 55.6(11) . .
B5 B3 H3 130.3 . .
B6 B3 B1 114.6(14) . .
B6 B3 B2 57.5(12) . .
B6 B3 H3 123.4 . .
B6 B3 B4 104.1(15) . .
B6 B3 B5 54.4(11) . .
C13B B4 H4B 129.2 . .
B1 B4 C13B 58.9(10) . .
B1 B4 H4B 119.9 . .
B1 B4 H4A 119.9 . .
B3 B4 C13B 105.6(13) . .
B3 B4 B1 60.2(12) . .
B3 B4 H4B 116.1 . .
B3 B4 H4A 116.1 . .
B3 B4 B5 68.9(14) . .
B5 B4 C13B 102.5(14) . .
B5 B4 B1 114.2(16) . .
B5 B4 H4B 118.4 . .
B5 B4 H4A 118.4 . .
B8 B4 C13B 55.4(9) . .
B8 B4 B1 109.9(15) . .
B8 B4 B3 118.4(16) . .
B8 B4 H4B 118.8 . .
B8 B4 H4A 118.8 . .
B8 B4 B5 62.2(13) . .
B3 B5 H5 128.3 . .
B4 B5 B3 55.5(12) . .
B4 B5 H5 125.1 . .
B4 B5 B8 56.9(11) . .
B6 B5 B3 55.8(12) . .
B6 B5 B4 105.2(15) . .
B6 B5 H5 118.5 . .
B6 B5 B8 118.7(13) . .
B7 B5 B3 108.8(13) . .
B7 B5 B4 112.9(14) . .
B7 B5 H5 113.8 . .
B7 B5 B6 67.0(13) . .
B7 B5 B8 69.7(12) . .
B8 B5 B3 103.3(13) . .
B8 B5 H5 117.8 . .
C14B B6 H6B 133.0 . .
B2 B6 C14B 53.1(9) . .
B2 B6 B3 64.0(12) . .
B2 B6 H6B 119.9 . .
B2 B6 H6A 119.9 . .
B2 B6 B7 104.5(12) . .
B3 B6 C14B 100.6(12) . .
B3 B6 H6B 117.4 . .
B3 B6 H6A 117.4 . .
B3 B6 B7 111.2(13) . .
B5 B6 C14B 98.6(12) . .
B5 B6 B2 116.4(13) . .
B5 B6 B3 69.8(14) . .
B5 B6 H6B 119.1 . .
B5 B6 H6A 119.1 . .
B5 B6 B7 56.0(12) . .
B7 B6 C14B 55.3(9) . .
B7 B6 H6B 124.3 . .
B7 B6 H6A 124.3 . .
C14B B7 H7BB 120.9 . .
C14B B7 B8 100.0(11) . .
C14A B7 B5 106.2(14) . .
C14A B7 B6 111.0(13) . .
C14A B7 H7AA 123.0 . .
C14A B7 B8 57.3(9) . .
B5 B7 C14B 110.6(14) . .
B5 B7 B6 57.0(12) . .
B5 B7 H7BB 122.5 . .
B5 B7 H7AA 122.5 . .
B5 B7 B8 56.9(10) . .
B6 B7 C14B 69.9(11) . .
B6 B7 H7BB 119.3 . .
B6 B7 H7AA 119.3 . .
B6 B7 B8 101.7(12) . .
B8 B7 H7BB 129.1 . .
B8 B7 H7AA 129.1 . .
C13B B8 B5 113.6(12) . .
C13B B8 B7 100.9(11) . .
C13B B8 H8B 117.3 . .
C14A B8 B5 98.4(11) . .
C14A B8 B7 51.9(8) . .
C14A B8 H8A 126.9 . .
B4 B8 C13B 72.0(12) . .
B4 B8 C14A 111.4(12) . .
B4 B8 B5 61.0(13) . .
B4 B8 B7 103.1(13) . .
B4 B8 H8B 116.2 . .
B4 B8 H8A 116.2 . .
B5 B8 B7 53.4(10) . .
B5 B8 H8B 124.3 . .
B5 B8 H8A 124.3 . .
B7 B8 H8B 131.3 . .
B7 B8 H8A 131.3 . .
C15A B11 H11 126.4 . .
C15A B11 B13 99.1(13) . .
C15A B11 B14 51.2(9) . .
C16B B11 H11A 121.0 . .
C16B B11 B13 109.3(13) . .
C16B B11 B14 98.3(11) . .
B12 B11 C15A 110.1(14) . .
B12 B11 C16B 67.8(13) . .
B12 B11 H11 117.7 . .
B12 B11 H11A 117.7 . .
B12 B11 B13 60.6(14) . .
B12 B11 B14 103.2(13) . .
B13 B11 H11 124.4 . .
B13 B11 H11A 124.4 . .
B13 B11 B14 55.0(12) . .
B14 B11 H11 130.9 . .
B14 B11 H11A 130.9 . .
C16B B12 H12A 127.5 . .
B11 B12 C16B 56.2(11) . .
B11 B12 H12A 117.9 . .
B11 B12 H12 117.9 . .
B11 B12 B13 63.4(13) . .
B11 B12 B16 113.4(17) . .
B13 B12 C16B 103.1(16) . .
B13 B12 H12A 120.3 . .
B13 B12 H12 120.3 . .
B16 B12 C16B 102.0(17) . .
B16 B12 H12A 122.3 . .
B16 B12 H12 122.3 . .
B16 B12 B13 63.7(14) . .
B18 B12 C16B 62.1(12) . .
B18 B12 B11 112.6(17) . .
B18 B12 H12A 119.6 . .
B18 B12 H12 119.6 . .
B18 B12 B13 110.4(18) . .
B18 B12 B16 56.3(13) . .
B11 B13 H13 119.2 . .
B11 B13 B16 102.6(14) . .
B12 B13 B11 55.9(13) . .
B12 B13 H13 123.3 . .
B12 B13 B14 110.3(15) . .
B12 B13 B16 57.5(13) . .
B14 B13 B11 68.7(12) . .
B14 B13 H13 118.8 . .
B14 B13 B16 104.0(15) . .
B15 B13 B11 115.0(15) . .
B15 B13 B12 108.0(17) . .
B15 B13 H13 119.5 . .
B15 B13 B14 60.6(14) . .
B15 B13 B16 57.9(11) . .
B16 B13 H13 127.8 . .
C15A B14 B11 54.8(9) . .
C15A B14 B13 103.4(15) . .
C15A B14 H14 123.2 . .
C15A B14 B15 112.6(13) . .
C15B B14 B11 99.6(11) . .
C15B B14 B13 109.3(13) . .
C15B B14 H14A 119.6 . .
B11 B14 H14 130.5 . .
B11 B14 H14A 130.5 . .
B13 B14 B11 56.3(12) . .
B13 B14 H14 124.9 . .
B13 B14 H14A 124.9 . .
B15 B14 C15B 72.0(13) . .
B15 B14 B11 100.4(13) . .
B15 B14 B13 54.5(13) . .
B15 B14 H14 118.9 . .
B15 B14 H14A 118.9 . .
C15B B15 H15A 131.5 . .
B13 B15 C15B 104.2(12) . .
B13 B15 B14 65.0(14) . .
B13 B15 H15A 115.8 . .
B13 B15 H15 115.8 . .
B13 B15 B16 68.5(15) . .
B13 B15 B17 113.1(15) . .
B14 B15 C15B 54.8(9) . .
B14 B15 H15A 119.7 . .
B14 B15 H15 119.7 . .
B14 B15 B17 105.3(13) . .
B16 B15 C15B 98.6(12) . .
B16 B15 B14 114.9(13) . .
B16 B15 H15A 120.4 . .
B16 B15 H15 120.4 . .
B16 B15 B17 56.9(12) . .
B17 B15 C15B 54.9(10) . .
B17 B15 H15A 123.5 . .
B17 B15 H15 123.5 . .
B12 B16 B13 58.9(14) . .
B12 B16 H16 123.1 . .
B13 B16 H16 127.5 . .
B15 B16 B12 105.5(14) . .
B15 B16 B13 53.7(13) . .
B15 B16 H16 120.8 . .
B17 B16 B12 114.5(16) . .
B17 B16 B13 106.5(14) . .
B17 B16 B15 63.5(13) . .
B17 B16 H16 114.8 . .
B18 B16 B12 57.9(13) . .
B18 B16 B13 107.7(14) . .
B18 B16 B15 119.5(14) . .
B18 B16 H16 114.4 . .
B18 B16 B17 72.7(14) . .
C15B B17 H17A 117.3 . .
C15B B17 B18 102.2(12) . .
C16A B17 B15 111.7(13) . .
C16A B17 B16 100.3(14) . .
C16A B17 H17 124.7 . .
C16A B17 B18 54.4(9) . .
B15 B17 C15B 70.8(11) . .
B15 B17 H17A 117.8 . .
B15 B17 H17 117.8 . .
B15 B17 B18 101.1(13) . .
B16 B17 C15B 112.7(14) . .
B16 B17 B15 59.6(11) . .
B16 B17 H17A 124.7 . .
B16 B17 H17 124.7 . .
B16 B17 B18 52.5(11) . .
B18 B17 H17A 131.1 . .
B18 B17 H17 131.1 . .
C16B B18 B17 98.9(11) . .
C16B B18 H18A 121.9 . .
C16A B18 B17 53.1(9) . .
C16A B18 H18 126.2 . .
B12 B18 C16B 66.0(13) . .
B12 B18 C16A 110.6(14) . .
B12 B18 B17 106.9(14) . .
B12 B18 H18A 115.6 . .
B12 B18 H18 115.6 . .
B16 B18 C16B 111.3(13) . .
B16 B18 C16A 101.2(12) . .
B16 B18 B12 65.8(14) . .
B16 B18 B17 54.8(11) . .
B16 B18 H18A 121.8 . .
B16 B18 H18 121.8 . .
B17 B18 H18A 129.6 . .
B17 B18 H18 129.6 . .
C17B B21 H21A 119.7 . .
C17B B21 B22 112.7(13) . .
C17B B21 B28 101.1(11) . .
C17A B21 H21 125.7 . .
C17A B21 B22 102.6(11) . .
C17A B21 B28 52.1(10) . .
B22 B21 H21A 121.6 . .
B22 B21 H21 121.6 . .
B22 B21 B28 58.7(11) . .
B23 B21 C17B 69.6(13) . .
B23 B21 C17A 113.3(14) . .
B23 B21 H21A 114.4 . .
B23 B21 H21 114.4 . .
B23 B21 B22 62.4(13) . .
B23 B21 B28 109.4(13) . .
B28 B21 H21A 127.8 . .
B28 B21 H21 127.8 . .
B21 B22 H22 120.4 . .
B21 B22 B24 104.9(14) . .
B21 B22 B28 66.2(12) . .
B23 B22 B21 55.0(12) . .
B23 B22 H22 122.8 . .
B23 B22 B24 60.8(13) . .
B23 B22 B28 109.5(14) . .
B24 B22 H22 124.9 . .
B24 B22 B28 107.2(14) . .
B25 B22 B21 114.5(14) . .
B25 B22 H22 118.9 . .
B25 B22 B23 109.3(16) . .
B25 B22 B24 57.3(13) . .
B25 B22 B28 63.2(14) . .
B28 B22 H22 118.3 . .
C17B B23 H23A 127.1 . .
B21 B23 C17B 57.2(9) . .
B21 B23 B22 62.6(12) . .
B21 B23 H23A 119.7 . .
B21 B23 H23 119.7 . .
B21 B23 B24 111.1(15) . .
B22 B23 C17B 104.1(14) . .
B22 B23 H23A 120.6 . .
B22 B23 H23 120.6 . .
B22 B23 B24 61.0(13) . .
B24 B23 C17B 103.7(14) . .
B24 B23 H23A 121.3 . .
B24 B23 H23 121.3 . .
B27 B23 C17B 58.7(11) . .
B27 B23 B21 110.0(15) . .
B27 B23 B22 111.6(16) . .
B27 B23 H23A 119.3 . .
B27 B23 H23 119.3 . .
B27 B23 B24 61.7(14) . .
B22 B24 H24 127.1 . .
B22 B24 B26 106.3(17) . .
B23 B24 B22 58.2(13) . .
B23 B24 H24 125.1 . .
B23 B24 B26 109.4(16) . .
B25 B24 B22 56.3(13) . .
B25 B24 B23 106.2(17) . .
B25 B24 H24 119.6 . .
B25 B24 B26 63.3(15) . .
B25 B24 B27 115.6(18) . .
B26 B24 H24 117.1 . .
B27 B24 B22 102.8(17) . .
B27 B24 B23 53.8(13) . .
B27 B24 H24 119.6 . .
B27 B24 B26 69.1(14) . .
B22 B25 B24 66.3(16) . .
B22 B25 H25 117.3 . .
B22 B25 B26 113.3(16) . .
B22 B25 B28 63.4(13) . .
B24 B25 H25 118.3 . .
B24 B25 B26 62.7(14) . .
B24 B25 B28 114.1(15) . .
B26 B25 H25 123.4 . .
B28 B25 H25 121.3 . .
B28 B25 B26 102.8(14) . .
C18A B26 B24 101.4(15) . .
C18A B26 B25 112.5(14) . .
C18A B26 H26 123.3 . .
C18A B26 B27 53.2(10) . .
C18B B26 B24 110.7(15) . .
C18B B26 B25 72.7(14) . .
C18B B26 H26A 117.4 . .
C18B B26 B27 99.8(14) . .
B24 B26 B25 54.0(13) . .
B24 B26 H26 125.8 . .
B24 B26 H26A 125.8 . .
B24 B26 B27 53.9(12) . .
B25 B26 H26 119.9 . .
B25 B26 H26A 119.9 . .
B25 B26 B27 96.8(14) . .
B27 B26 H26 133.1 . .
B27 B26 H26A 133.1 . .
C17B B27 B24 112.7(17) . .
C17B B27 B26 98.5(13) . .
C17B B27 H27A 120.5 . .
C18A B27 B24 102.0(15) . .
C18A B27 B26 50.8(9) . .
C18A B27 H27 125.4 . .
B23 B27 C17B 68.8(14) . .
B23 B27 C18A 114.2(17) . .
B23 B27 B24 64.5(14) . .
B23 B27 B26 108.1(16) . .
B23 B27 H27A 113.7 . .
B23 B27 H27 113.7 . .
B24 B27 B26 57.0(12) . .
B24 B27 H27A 121.3 . .
B24 B27 H27 121.3 . .
B26 B27 H27A 130.3 . .
B26 B27 H27 130.3 . .
C17A B28 B21 55.6(9) . .
C17A B28 B22 102.5(14) . .
C17A B28 B25 110.4(15) . .
C17A B28 H28 123.5 . .
C18B B28 B21 99.0(12) . .
C18B B28 H28A 120.7 . .
B21 B28 H28 130.8 . .
B21 B28 H28A 130.8 . .
B22 B28 C18B 107.2(14) . .
B22 B28 B21 55.1(10) . .
B22 B28 H28 126.0 . .
B22 B28 H28A 126.0 . .
B25 B28 C18B 70.3(13) . .
B25 B28 B21 98.1(14) . .
B25 B28 B22 53.4(12) . .
B25 B28 H28 120.9 . .
B25 B28 H28A 120.9 . .
H11B C11 H11C 109.5 . .
H11B C11 H11D 109.5 . .
H11C C11 H11D 109.5 . .
C12 C11 H11B 109.5 . .
C12 C11 H11C 109.5 . .
C12 C11 H11D 109.5 . .
N6 C12 C11 175(2) . .
H13A C13 H13B 109.5 . .
H13A C13 H13C 109.5 . .
H13B C13 H13C 109.5 . .
C14 C13 H13A 109.5 . .
C14 C13 H13B 109.5 . .
C14 C13 H13C 109.5 . .
N7 C14 C13 173(2) . .
H9C C9 H9D 109.5 . .
H9C C9 H9E 109.5 . .
H9D C9 H9E 109.5 . .
C10 C9 H9C 109.5 . .
C10 C9 H9D 109.5 . .
C10 C9 H9E 109.5 . .
N5 C10 C9 172(3) . .

loop_
_geom_bond_atom_site_label_1
_geom_bond_atom_site_label_2
_geom_bond_distance
_geom_bond_site_symmetry_2
Ag1 Ag2 3.1279(10) .
Ag1 Ag4 3.1393(10) 2_675
Ag1 Ag5 3.2098(10) .
Ag1 S1A 2.650(3) .
Ag1 S1B 2.667(6) .
Ag1 S3A 2.692(3) .
Ag1 S4B 2.622(7) .
Ag1 S5B 2.666(6) 2_675
Ag1 S6A 2.590(4) 2_675
Ag1 N1 2.282(10) .
Ag2 Ag3 3.1586(10) .
Ag2 Ag4 2.7646(10) .
Ag2 Ag4 2.7540(8) 2_675
Ag2 Ag5 2.7455(9) 2_675
Ag2 Ag5 2.7598(9) .
Ag2 Ag6 3.2895(11) 2_675
Ag2 Ag7 3.1238(9) 2_675
Ag2 S1A 2.469(3) .
Ag2 S1B 2.474(6) .
Ag2 S2A 2.478(3) .
Ag2 S2B 2.463(5) .
Ag3 Ag4 3.1186(9) .
Ag3 Ag5 3.1375(9) .
Ag3 S1A 2.617(4) .
Ag3 S2B 2.557(6) .
Ag3 S4B 2.727(6) .
Ag3 S4A 2.607(3) .
Ag3 S5A 2.657(3) .
Ag3 S6B 2.594(7) .
Ag3 N3 2.302(9) .
Ag4 Ag1 3.1393(10) 2_675
Ag4 Ag2 2.7541(8) 2_675
Ag4 Ag5 2.7609(9) .
Ag4 Ag5 2.7741(9) 2_675
Ag4 Ag6 3.2337(10) .
Ag4 Ag7 3.1423(10) 2_675
Ag4 S5A 2.478(3) .
Ag4 S5B 2.470(6) .
Ag4 S6A 2.481(4) .
Ag4 S6B 2.483(7) .
Ag5 Ag2 2.7455(9) 2_675
Ag5 Ag4 2.7741(9) 2_675
Ag5 Ag6 3.2383(11) .
Ag5 Ag7 3.0822(9) .
Ag5 S3B 2.496(6) .
Ag5 S3A 2.469(3) .
Ag5 S4B 2.454(6) .
Ag5 S4A 2.493(3) .
Ag6 Ag2 3.2895(11) 2_675
Ag6 S1B 2.604(6) 2_675
Ag6 S2A 2.651(4) 2_675
Ag6 S3B 2.653(6) .
Ag6 S4A 2.568(4) .
Ag6 S6A 2.619(4) .
Ag6 S6B 2.571(6) .
Ag6 N4 2.277(10) .
Ag7 Ag2 3.1238(9) 2_675
Ag7 Ag4 3.1424(10) 2_675
Ag7 S2A 2.642(4) 2_675
Ag7 S2B 2.696(6) 2_675
Ag7 S3B 2.552(6) .
Ag7 S3A 2.614(4) .
Ag7 S5A 2.649(4) 2_675
Ag7 S5B 2.660(7) 2_675
Ag7 N2 2.277(8) .
S1A C13A 1.800(12) .
S1B Ag6 2.604(6) 2_675
S1B C13B 1.889(15) .
S2A Ag6 2.651(4) 2_675
S2A Ag7 2.642(4) 2_675
S2A C14A 1.796(12) .
S2B Ag7 2.696(6) 2_675
S2B C14B 1.883(18) .
S3B C15B 1.921(15) .
S3A C15A 1.761(15) .
S4B C16B 1.862(15) .
S4A C16A 1.829(14) .
S5A Ag7 2.649(4) 2_675
S5A C17A 1.798(14) .
S5B Ag1 2.666(6) 2_675
S5B Ag7 2.660(7) 2_675
S5B C17B 1.783(17) .
S6A Ag1 2.590(4) 2_675
S6A C18A 1.785(12) .
S6B C18B 1.975(18) .
N1 C2 1.122(16) .
N2 C4 1.101(15) .
N3 C6 1.105(15) .
N4 C8 1.119(16) .
C1 H1A 0.9600 .
C1 H1B 0.9600 .
C1 H1C 0.9600 .
C1 C2 1.44(2) .
C3 H3A 0.9600 .
C3 H3B 0.9600 .
C3 H3C 0.9600 .
C3 C4 1.46(2) .
C5 H5A 0.9600 .
C5 H5B 0.9600 .
C5 H5C 0.9600 .
C5 C6 1.45(2) .
C7 H7A 0.9600 .
C7 H7B 0.9600 .
C7 H7C 0.9600 .
C7 C8 1.43(2) .
C13B B1 1.81(3) .
C13B B4 1.92(3) .
C13B B8 1.66(2) .
C13A C14A 1.99(2) .
C13A B1 1.60(3) .
C13A B2 1.676(17) .
C14B B2 1.71(2) .
C14B B6 2.07(3) .
C14B B7 1.81(2) .
C14A B7 1.58(2) .
C14A B8 1.691(19) .
C15A C16A 2.01(2) .
C15A B11 1.73(2) .
C15A B14 1.65(2) .
C15B B14 1.75(2) .
C15B B15 2.03(3) .
C15B B17 1.76(2) .
C16B B11 1.68(2) .
C16B B12 1.88(3) .
C16B B18 1.81(2) .
C16A B17 1.60(2) .
C16A B18 1.63(2) .
C17B B21 1.68(2) .
C17B B23 1.88(3) .
C17B B27 1.72(3) .
C17A C18A 2.01(3) .
C17A B21 1.68(2) .
C17A B28 1.61(3) .
C18A B26 1.61(3) .
C18A B27 1.66(2) .
C18B B26 1.72(3) .
C18B B28 1.83(3) .
B1 H1BB 1.1000 .
B1 H1AA 1.1000 .
B1 B2 2.01(3) .
B1 B3 1.71(3) .
B1 B4 1.73(3) .
B2 H2A 1.1000 .
B2 H2B 1.1000 .
B2 B3 1.76(2) .
B2 B6 1.65(3) .
B3 H3 1.1000 .
B3 B4 1.67(3) .
B3 B5 1.89(3) .
B3 B6 1.67(3) .
B4 H4B 1.1000 .
B4 H4A 1.1000 .
B4 B5 1.68(3) .
B4 B8 1.61(3) .
B5 H5 1.1000 .
B5 B6 1.64(3) .
B5 B7 1.62(3) .
B5 B8 1.70(2) .
B6 H6B 1.1000 .
B6 H6A 1.1000 .
B6 B7 1.80(3) .
B7 H7BB 1.1000 .
B7 H7AA 1.1000 .
B7 B8 1.90(3) .
B8 H8B 1.1000 .
B8 H8A 1.1000 .
B11 H11 1.1000 .
B11 H11A 1.1000 .
B11 B12 1.68(3) .
B11 B13 1.81(3) .
B11 B14 2.03(3) .
B12 H12A 1.1000 .
B12 H12 1.1000 .
B12 B13 1.77(4) .
B12 B16 1.74(3) .
B12 B18 1.62(3) .
B13 H13 1.1000 .
B13 B14 1.78(3) .
B13 B15 1.60(4) .
B13 B16 1.85(3) .
B14 H14 1.1000 .
B14 H14A 1.1000 .
B14 B15 1.72(2) .
B15 H15A 1.1000 .
B15 H15 1.1000 .
B15 B16 1.68(2) .
B15 B17 1.75(3) .
B16 H16 1.1000 .
B16 B17 1.64(3) .
B16 B18 1.59(3) .
B17 H17A 1.1000 .
B17 H17 1.1000 .
B17 B18 1.91(3) .
B18 H18A 1.1000 .
B18 H18 1.1000 .
B21 H21A 1.1000 .
B21 H21 1.1000 .
B21 B22 1.74(2) .
B21 B23 1.60(3) .
B21 B28 1.94(3) .
B22 H22 1.1000 .
B22 B23 1.74(3) .
B22 B24 1.79(3) .
B22 B25 1.63(3) .
B22 B28 1.81(3) .
B23 H23A 1.1000 .
B23 H23 1.1000 .
B23 B24 1.78(3) .
B23 B27 1.60(3) .
B24 H24 1.1000 .
B24 B25 1.64(3) .
B24 B26 1.81(3) .
B24 B27 1.74(3) .
B25 H25 1.1000 .
B25 B26 1.82(3) .
B25 B28 1.81(3) .
B26 H26 1.1000 .
B26 H26A 1.1000 .
B26 B27 2.01(3) .
B27 H27A 1.1000 .
B27 H27 1.1000 .
B28 H28 1.1000 .
B28 H28A 1.1000 .
N6 C12 1.23(2) .
C11 H11B 0.9600 .
C11 H11C 0.9600 .
C11 H11D 0.9600 .
C11 C12 1.34(2) .
N7 C14 1.146(10) .
C13 H13A 0.9600 .
C13 H13B 0.9600 .
C13 H13C 0.9600 .
C13 C14 1.536(10) .
N5 C10 1.150(10) .
C9 H9C 0.9600 .
C9 H9D 0.9600 .
C9 H9E 0.9600 .
C9 C10 1.539(10) .

loop_
_geom_torsion_atom_site_label_1
_geom_torsion_atom_site_label_2
_geom_torsion_atom_site_label_3
_geom_torsion_atom_site_label_4
_geom_torsion
_geom_torsion_site_symmetry_1
Ag1 S1A C13A C14A 81.1(9) .
Ag1 S1A C13A B1 -55.5(15) .
Ag1 S1A C13A B2 -151.6(12) .
Ag1 S1B C13B B1 -2.2(18) .
Ag1 S1B C13B B4 96(4) .
Ag1 S1B C13B B8 177.1(12) .
Ag1 S3A C15A C16A 79.4(10) .
Ag1 S3A C15A B11 -49.0(15) .
Ag1 S3A C15A B14 -141.9(12) .
Ag1 S4B C16B B11 4(2) .
Ag1 S4B C16B B12 87(3) .
Ag1 S4B C16B B18 -179.7(13) .
Ag1 S5B C17B B21 -176.2(13) 2_675
Ag1 S5B C17B B23 -92(3) 2_675
Ag1 S5B C17B B27 -7(2) 2_675
Ag1 S6A C18A C17A -83.8(9) 2_675
Ag1 S6A C18A B26 144.6(14) 2_675
Ag1 S6A C18A B27 46.5(18) 2_675
Ag2 S1A C13A C14A 1.3(9) .
Ag2 S1A C13A B1 -135.3(13) .
Ag2 S1A C13A B2 128.6(14) .
Ag2 S1B C13B B1 82.8(16) .
Ag2 S1B C13B B4 -179(3) .
Ag2 S1B C13B B8 -97.9(14) .
Ag2 S2A C14A C13A 3.2(9) .
Ag2 S2A C14A B7 -139.3(12) .
Ag2 S2A C14A B8 132.1(12) .
Ag2 S2B C14B B2 -102.2(15) .
Ag2 S2B C14B B6 -174(3) .
Ag2 S2B C14B B7 85.9(17) .
Ag3 S1A C13A C14A -80.8(8) .
Ag3 S1A C13A B1 142.6(12) .
Ag3 S1A C13A B2 46.5(17) .
Ag3 S2B C14B B2 -12(2) .
Ag3 S2B C14B B6 -84(3) .
Ag3 S2B C14B B7 176.3(13) .
Ag3 S4B C16B B11 -176.3(12) .
Ag3 S4B C16B B12 -93(3) .
Ag3 S4B C16B B18 0(2) .
Ag3 S4A C16A C15A -82.2(8) .
Ag3 S4A C16A B17 146.4(12) .
Ag3 S4A C16A B18 54.5(15) .
Ag3 S5A C17A C18A -80.2(11) .
Ag3 S5A C17A B21 151.6(13) .
Ag3 S5A C17A B28 61.8(16) .
Ag4 S5A C17A C18A -1.4(10) .
Ag4 S5A C17A B21 -129.7(16) .
Ag4 S5A C17A B28 140.6(13) .
Ag4 S5B C17B B21 96.5(17) .
Ag4 S5B C17B B23 -179(2) .
Ag4 S5B C17B B27 -94.0(18) .
Ag4 S6A C18A C17A -2.3(9) .
Ag4 S6A C18A B26 -133.9(16) .
Ag4 S6A C18A B27 128.1(15) .
Ag5 S3A C15A C16A -2.1(9) .
Ag5 S3A C15A B11 -130.6(12) .
Ag5 S3A C15A B14 136.6(14) .
Ag5 S4B C16B B11 99.5(15) .
Ag5 S4B C16B B12 -177(3) .
Ag5 S4B C16B B18 -84.7(18) .
Ag5 S4A C16A C15A -1.6(8) .
Ag5 S4A C16A B17 -133.1(14) .
Ag5 S4A C16A B18 135.0(13) .
Ag6 S1B C13B B1 178.7(12) 2_675
Ag6 S1B C13B B4 -83(4) 2_675
Ag6 S1B C13B B8 -2.0(18) 2_675
Ag6 S2A C14A C13A -81.9(9) 2_675
Ag6 S2A C14A B7 135.6(11) 2_675
Ag6 S2A C14A B8 47.0(15) 2_675
Ag6 S4A C16A C15A 83.4(8) .
Ag6 S4A C16A B17 -48.0(16) .
Ag6 S4A C16A B18 -139.9(11) .
Ag6 S6A C18A C17A 82.1(9) .
Ag6 S6A C18A B26 -49.6(18) .
Ag6 S6A C18A B27 -147.6(13) .
Ag7 S2A C14A C13A 82.3(9) 2_675
Ag7 S2A C14A B7 -60.1(14) 2_675
Ag7 S2A C14A B8 -148.7(10) 2_675
Ag7 S2B C14B B2 175.1(12) 2_675
Ag7 S2B C14B B6 103(3) 2_675
Ag7 S2B C14B B7 3(2) 2_675
Ag7 S3A C15A C16A -80.7(9) .
Ag7 S3A C15A B11 150.9(10) .
Ag7 S3A C15A B14 58.1(16) .
Ag7 S5A C17A C18A 78.6(9) 2_675
Ag7 S5A C17A B21 -50(2) 2_675
Ag7 S5A C17A B28 -139.4(12) 2_675
Ag7 S5B C17B B21 7(2) 2_675
Ag7 S5B C17B B23 91(3) 2_675
Ag7 S5B C17B B27 176.3(14) 2_675
S1A C13A B1 C13B 105.6(12) .
S1A C13A B1 B2 -122.3(14) .
S1A C13A B1 B3 -149.7(12) .
S1A C13A B1 B4 149.5(12) .
S1A C13A B2 C14B -99.7(15) .
S1A C13A B2 B1 122.2(18) .
S1A C13A B2 B3 148.2(14) .
S1A C13A B2 B6 -152.7(14) .
S1B C13B B1 C13A -67.7(15) .
S1B C13B B1 B2 -105.1(15) .
S1B C13B B1 B3 -162.1(13) .
S1B C13B B1 B4 158.2(17) .
S1B C13B B8 C14A 71.6(14) .
S1B C13B B8 B4 -157.5(16) .
S1B C13B B8 B5 156.8(13) .
S1B C13B B8 B7 102.1(14) .
S2A C14A B7 C14B 108.1(13) .
S2A C14A B7 B5 -147.8(13) .
S2A C14A B7 B6 152.0(12) .
S2A C14A B7 B8 -117.4(14) .
S2A C14A B8 C13B -99.5(12) .
S2A C14A B8 B4 -150.0(13) .
S2A C14A B8 B5 147.9(13) .
S2A C14A B8 B7 119.8(15) .
S2B C14B B2 C13A 76.0(15) .
S2B C14B B2 B1 107.4(15) .
S2B C14B B2 B3 161.0(13) .
S2B C14B B2 B6 -152.6(16) .
S2B C14B B7 C14A -70.5(17) .
S2B C14B B7 B5 -166.2(15) .
S2B C14B B7 B6 153.1(18) .
S2B C14B B7 B8 -108.0(17) .
S3B C15B B14 C15A 70.4(17) .
S3B C15B B14 B11 106.6(15) .
S3B C15B B14 B13 164.2(15) .
S3B C15B B14 B15 -155.5(16) .
S3B C15B B17 C16A -72.3(15) .
S3B C15B B17 B15 155.8(16) .
S3B C15B B17 B16 -160.7(13) .
S3B C15B B17 B18 -106.5(15) .
S3A C15A B11 C16B 101.8(13) .
S3A C15A B11 B12 146.9(14) .
S3A C15A B11 B13 -151.1(13) .
S3A C15A B11 B14 -122.0(15) .
S3A C15A B14 C15B -106.6(13) .
S3A C15A B14 B11 118.8(15) .
S3A C15A B14 B13 148.9(13) .
S3A C15A B14 B15 -154.3(14) .
S4B C16B B11 C15A -72.1(15) .
S4B C16B B11 B12 153.9(18) .
S4B C16B B11 B13 -160.8(15) .
S4B C16B B11 B14 -105.1(15) .
S4B C16B B12 B11 -98(3) .
S4B C16B B12 B13 -143(3) .
S4B C16B B12 B16 152(3) .
S4B C16B B12 B18 111(3) .
S4B C16B B18 C16A 69.1(17) .
S4B C16B B18 B12 -152(2) .
S4B C16B B18 B16 158.7(15) .
S4B C16B B18 B17 103.1(17) .
S4A C16A B17 C15B 101.6(13) .
S4A C16A B17 B15 150.7(13) .
S4A C16A B17 B16 -148.0(12) .
S4A C16A B17 B18 -121.0(14) .
S4A C16A B18 C16B -103.9(13) .
S4A C16A B18 B12 -144.0(14) .
S4A C16A B18 B16 147.8(12) .
S4A C16A B18 B17 119.8(15) .
S5A C17A B21 C17B 99.7(17) .
S5A C17A B21 B22 -151.2(16) .
S5A C17A B21 B23 143.7(15) .
S5A C17A B21 B28 -119(2) .
S5A C17A B28 C18B -109.0(13) .
S5A C17A B28 B21 118.0(15) .
S5A C17A B28 B22 148.5(12) .
S5A C17A B28 B25 -156.2(13) .
S5B C17B B21 C17A -74.6(17) .
S5B C17B B21 B22 -165.5(16) .
S5B C17B B21 B23 148.3(19) .
S5B C17B B21 B28 -105.0(17) .
S5B C17B B23 B21 -104(3) .
S5B C17B B23 B22 -148(2) .
S5B C17B B23 B24 149(2) .
S5B C17B B23 B27 105(3) .
S5B C17B B27 C18A 73.2(17) .
S5B C17B B27 B23 -148(2) .
S5B C17B B27 B24 163.6(16) .
S5B C17B B27 B26 105.9(19) .
S6A C18A B26 C18B 102.1(14) .
S6A C18A B26 B24 -150.4(13) .
S6A C18A B26 B25 154.0(14) .
S6A C18A B26 B27 -124.6(17) .
S6A C18A B27 C17B -100.8(15) .
S6A C18A B27 B23 -143.1(15) .
S6A C18A B27 B24 149.7(14) .
S6A C18A B27 B26 122.8(18) .
S6B C18B B26 C18A -69.7(18) .
S6B C18B B26 B24 -160.9(15) .
S6B C18B B26 B25 160.0(18) .
S6B C18B B26 B27 -105.9(17) .
S6B C18B B28 C17A 67.5(17) .
S6B C18B B28 B21 105.1(17) .
S6B C18B B28 B22 161.3(14) .
S6B C18B B28 B25 -159.5(18) .
C13B B1 B3 B2 88.0(14) .
C13B B1 B3 B4 -43.3(14) .
C13B B1 B3 B5 -7.4(18) .
C13B B1 B3 B6 50(2) .
C13B B1 B4 B3 134.9(14) .
C13B B1 B4 B5 90.3(17) .
C13B B1 B4 B8 22.8(14) .
C13B B4 B5 B3 102.1(13) .
C13B B4 B5 B6 75.3(17) .
C13B B4 B5 B7 4.3(19) .
C13B B4 B5 B8 -39.3(10) .
C13B B4 B8 C14A 43.5(11) .
C13B B4 B8 B5 131.3(12) .
C13B B4 B8 B7 97.4(11) .
C13A C14A B7 C14B -38.6(9) .
C13A C14A B7 B5 65.6(15) .
C13A C14A B7 B6 5.3(16) .
C13A C14A B7 B8 96.0(10) .
C13A C14A B8 C13B 37.2(8) .
C13A C14A B8 B4 -13.3(15) .
C13A C14A B8 B5 -75.3(13) .
C13A C14A B8 B7 -103.4(11) .
C13A B1 B3 B2 26.7(14) .
C13A B1 B3 B4 -104.5(16) .
C13A B1 B3 B5 -68.7(17) .
C13A B1 B3 B6 -11(2) .
C13A B1 B4 C13B -40.6(12) .
C13A B1 B4 B3 94.3(15) .
C13A B1 B4 B5 50(2) .
C13A B1 B4 B8 -18(2) .
C13A B2 B3 B1 -24.9(13) .
C13A B2 B3 B4 20.9(19) .
C13A B2 B3 B5 77.6(14) .
C13A B2 B3 B6 113.4(14) .
C13A B2 B6 C14B 43.7(12) .
C13A B2 B6 B3 -84.7(15) .
C13A B2 B6 B5 -37(2) .
C13A B2 B6 B7 22.1(19) .
C14B B2 B3 B1 -82.7(15) .
C14B B2 B3 B4 -37(2) .
C14B B2 B3 B5 19.8(17) .
C14B B2 B3 B6 55.6(14) .
C14B B2 B6 B3 -128.5(12) .
C14B B2 B6 B5 -80.6(18) .
C14B B2 B6 B7 -21.7(13) .
C14B B6 B7 C14A -37.2(12) .
C14B B6 B7 B5 -133.3(14) .
C14B B6 B7 B8 -96.4(11) .
C14B B7 B8 C13B 3.1(13) .
C14B B7 B8 C14A 36.3(10) .
C14B B7 B8 B4 -70.8(13) .
C14B B7 B8 B5 -108.2(15) .
C14A C13A B1 C13B -35.4(9) .
C14A C13A B1 B2 96.6(10) .
C14A C13A B1 B3 69.2(15) .
C14A C13A B1 B4 8.5(16) .
C14A C13A B2 C14B 34.7(9) .
C14A C13A B2 B1 -103.3(12) .
C14A C13A B2 B3 -77.3(13) .
C14A C13A B2 B6 -18.2(16) .
C14A B7 B8 C13B -33.2(11) .
C14A B7 B8 B4 -107.1(14) .
C14A B7 B8 B5 -144.5(15) .
C15A C16A B17 C15B -34.5(9) .
C15A C16A B17 B15 14.7(17) .
C15A C16A B17 B16 75.9(14) .
C15A C16A B17 B18 102.9(11) .
C15A C16A B18 C16B 36.1(9) .
C15A C16A B18 B12 -4.0(17) .
C15A C16A B18 B16 -72.1(15) .
C15A C16A B18 B17 -100.1(11) .
C15A B11 B12 C16B -40.5(12) .
C15A B11 B12 B13 89.3(16) .
C15A B11 B12 B16 49(2) .
C15A B11 B12 B18 -13(2) .
C15A B11 B13 B12 -108.0(16) .
C15A B11 B13 B14 27.6(12) .
C15A B11 B13 B15 -13(2) .
C15A B11 B13 B16 -72.7(16) .
C15A B14 B15 C15B 40.7(12) .
C15A B14 B15 B13 -90.7(18) .
C15A B14 B15 B16 -42(3) .
C15A B14 B15 B17 18(2) .
C15B B14 B15 B13 -131.4(14) .
C15B B14 B15 B16 -82.9(19) .
C15B B14 B15 B17 -22.7(14) .
C15B B15 B16 B12 -72.4(18) .
C15B B15 B16 B13 -101.9(12) .
C15B B15 B16 B17 37.5(11) .
C15B B15 B16 B18 -11(2) .
C15B B15 B17 C16A -43.3(13) .
C15B B15 B17 B16 -132.6(13) .
C15B B15 B17 B18 -99.2(12) .
C16B B11 B12 B13 129.7(15) .
C16B B11 B12 B16 89(2) .
C16B B11 B12 B18 27.4(17) .
C16B B11 B13 B12 -49.0(17) .
C16B B11 B13 B14 86.6(14) .
C16B B11 B13 B15 46(2) .
C16B B11 B13 B16 -13.7(19) .
C16B B12 B13 B11 41.0(12) .
C16B B12 B13 B14 -3(2) .
C16B B12 B13 B15 -67.5(19) .
C16B B12 B13 B16 -97.1(16) .
C16B B12 B16 B13 98.8(16) .
C16B B12 B16 B15 71.2(19) .
C16B B12 B16 B17 4(2) .
C16B B12 B16 B18 -44.2(12) .
C16B B12 B18 C16A 36.2(13) .
C16B B12 B18 B16 129.5(13) .
C16B B12 B18 B17 92.4(12) .
C16A C15A B11 C16B -36.0(9) .
C16A C15A B11 B12 9.2(16) .
C16A C15A B11 B13 71.1(13) .
C16A C15A B11 B14 100.2(11) .
C16A C15A B14 C15B 38.6(9) .
C16A C15A B14 B11 -96.1(10) .
C16A C15A B14 B13 -66.0(15) .
C16A C15A B14 B15 -9.2(19) .
C17B B21 B22 B23 -49.8(16) .
C17B B21 B22 B24 -13(2) .
C17B B21 B22 B25 47(2) .
C17B B21 B22 B28 89.3(16) .
C17B B21 B23 B22 131.3(13) .
C17B B21 B23 B24 93.1(16) .
C17B B21 B23 B27 26.7(15) .
C17B B23 B24 B22 98.7(15) .
C17B B23 B24 B25 67.9(19) .
C17B B23 B24 B26 1(2) .
C17B B23 B24 B27 -42.3(13) .
C17B B23 B27 C18A 37.9(14) .
C17B B23 B27 B24 130.1(15) .
C17B B23 B27 B26 92.3(14) .
C17A C18A B26 C18B -35.3(9) .
C17A C18A B26 B24 72.2(16) .
C17A C18A B26 B25 16.6(19) .
C17A C18A B26 B27 98.0(12) .
C17A C18A B27 C17B 35.9(10) .
C17A C18A B27 B23 -6.4(18) .
C17A C18A B27 B24 -73.6(16) .
C17A C18A B27 B26 -100.5(12) .
C17A B21 B22 B23 -109.9(16) .
C17A B21 B22 B24 -73.3(19) .
C17A B21 B22 B25 -13(2) .
C17A B21 B22 B28 29.2(14) .
C17A B21 B23 C17B -38.8(13) .
C17A B21 B23 B22 92.4(14) .
C17A B21 B23 B24 54.2(19) .
C17A B21 B23 B27 -12(2) .
C18A C17A B21 C17B -36.5(10) .
C18A C17A B21 B22 72.6(15) .
C18A C17A B21 B23 7.5(16) .
C18A C17A B21 B28 104.6(12) .
C18A C17A B28 C18B 37.2(9) .
C18A C17A B28 B21 -95.9(12) .
C18A C17A B28 B22 -65.4(15) .
C18A C17A B28 B25 -10.1(17) .
B1 C13B B8 C14A -109.0(12) .
B1 C13B B8 B4 21.9(14) .
B1 C13B B8 B5 -23.8(18) .
B1 C13B B8 B7 -78.4(14) .
B1 C13A B2 C14B 138.0(13) .
B1 C13A B2 B3 26.0(14) .
B1 C13A B2 B6 85.1(16) .
B1 B2 B3 B4 45.8(15) .
B1 B2 B3 B5 102.5(14) .
B1 B2 B3 B6 138.3(14) .
B1 B2 B6 C14B 95.4(11) .
B1 B2 B6 B3 -33.0(11) .
B1 B2 B6 B5 15(2) .
B1 B2 B6 B7 73.8(15) .
B1 B3 B4 C13B 39.1(13) .
B1 B3 B4 B5 136.7(15) .
B1 B3 B4 B8 97.8(18) .
B1 B3 B5 B4 -38.6(14) .
B1 B3 B5 B6 109.7(16) .
B1 B3 B5 B7 66.7(17) .
B1 B3 B5 B8 -6.1(17) .
B1 B3 B6 C14B 4.0(19) .
B1 B3 B6 B2 43.6(15) .
B1 B3 B6 B5 -91.3(17) .
B1 B3 B6 B7 -53(2) .
B1 B4 B5 B3 40.8(14) .
B1 B4 B5 B6 14(2) .
B1 B4 B5 B7 -57(2) .
B1 B4 B5 B8 -100.6(16) .
B1 B4 B8 C13B -23.7(15) .
B1 B4 B8 C14A 20(2) .
B1 B4 B8 B5 107.6(17) .
B1 B4 B8 B7 73.7(17) .
B2 C13A B1 C13B -132.1(11) .
B2 C13A B1 B3 -27.4(14) .
B2 C13A B1 B4 -88.1(15) .
B2 C14B B7 C14A 116.2(14) .
B2 C14B B7 B5 20.5(18) .
B2 C14B B7 B6 -20.1(12) .
B2 C14B B7 B8 78.8(14) .
B2 B1 B3 B4 -131.3(14) .
B2 B1 B3 B5 -95.4(13) .
B2 B1 B3 B6 -38.0(14) .
B2 B1 B4 C13B -95.7(12) .
B2 B1 B4 B3 39.2(11) .
B2 B1 B4 B5 -5.4(18) .
B2 B1 B4 B8 -72.9(17) .
B2 B3 B4 C13B -11(2) .
B2 B3 B4 B1 -50.3(15) .
B2 B3 B4 B5 86.4(16) .
B2 B3 B4 B8 47(2) .
B2 B3 B5 B4 -111.0(14) .
B2 B3 B5 B6 37.3(12) .
B2 B3 B5 B7 -5.7(16) .
B2 B3 B5 B8 -78.5(14) .
B2 B3 B6 C14B -39.6(10) .
B2 B3 B6 B5 -134.9(13) .
B2 B3 B6 B7 -96.3(14) .
B2 B6 B7 C14B 21.1(13) .
B2 B6 B7 C14A -16.2(19) .
B2 B6 B7 B5 -112.3(15) .
B2 B6 B7 B8 -75.4(14) .
B3 B1 B4 C13B -134.9(14) .
B3 B1 B4 B5 -44.5(16) .
B3 B1 B4 B8 -112.1(17) .
B3 B2 B6 C14B 128.5(12) .
B3 B2 B6 B5 47.9(16) .
B3 B2 B6 B7 106.8(14) .
B3 B4 B5 B6 -26.7(15) .
B3 B4 B5 B7 -97.8(16) .
B3 B4 B5 B8 -141.4(14) .
B3 B4 B8 C13B -89.9(17) .
B3 B4 B8 C14A -46(2) .
B3 B4 B8 B5 41.5(16) .
B3 B4 B8 B7 8(2) .
B3 B5 B6 C14B -98.2(12) .
B3 B5 B6 B2 -45.3(15) .
B3 B5 B6 B7 -135.5(13) .
B3 B5 B7 C14B -9.1(18) .
B3 B5 B7 C14A -67.1(17) .
B3 B5 B7 B6 37.8(12) .
B3 B5 B7 B8 -97.6(13) .
B3 B5 B8 C13B 19.2(18) .
B3 B5 B8 C14A 78.0(14) .
B3 B5 B8 B4 -31.9(13) .
B3 B5 B8 B7 105.5(14) .
B3 B6 B7 C14B 88.4(15) .
B3 B6 B7 C14A 51.2(19) .
B3 B6 B7 B5 -44.9(15) .
B3 B6 B7 B8 -8.0(17) .
B4 C13B B1 C13A 134.1(14) .
B4 C13B B1 B2 96.7(13) .
B4 C13B B1 B3 39.7(13) .
B4 C13B B8 C14A -130.9(12) .
B4 C13B B8 B5 -45.7(14) .
B4 C13B B8 B7 -100.4(13) .
B4 B1 B3 B2 131.3(14) .
B4 B1 B3 B5 35.9(13) .
B4 B1 B3 B6 93.2(17) .
B4 B3 B5 B6 148.3(17) .
B4 B3 B5 B7 105.3(16) .
B4 B3 B5 B8 32.5(13) .
B4 B3 B6 C14B 68.8(16) .
B4 B3 B6 B2 108.4(14) .
B4 B3 B6 B5 -26.5(14) .
B4 B3 B6 B7 12(2) .
B4 B5 B6 C14B -71.6(16) .
B4 B5 B6 B2 -19(2) .
B4 B5 B6 B3 26.6(15) .
B4 B5 B6 B7 -108.8(15) .
B4 B5 B7 C14B 51(2) .
B4 B5 B7 C14A -7(2) .
B4 B5 B7 B6 97.5(17) .
B4 B5 B7 B8 -38.0(13) .
B4 B5 B8 C13B 51.2(15) .
B4 B5 B8 C14A 109.9(14) .
B4 B5 B8 B7 137.4(14) .
B5 B3 B4 C13B -97.6(14) .
B5 B3 B4 B1 -136.7(15) .
B5 B3 B4 B8 -38.9(15) .
B5 B3 B6 C14B 95.3(12) .
B5 B3 B6 B2 134.9(13) .
B5 B3 B6 B7 38.6(12) .
B5 B4 B8 C13B -131.3(12) .
B5 B4 B8 C14A -87.8(14) .
B5 B4 B8 B7 -33.9(11) .
B5 B6 B7 C14B 133.3(14) .
B5 B6 B7 C14A 96.1(15) .
B5 B6 B7 B8 36.9(11) .
B5 B7 B8 C13B 111.3(14) .
B5 B7 B8 C14A 144.5(15) .
B5 B7 B8 B4 37.4(14) .
B6 C14B B2 C13A -131.4(12) .
B6 C14B B2 B1 -100.0(12) .
B6 C14B B2 B3 -46.4(12) .
B6 C14B B7 C14A 136.4(13) .
B6 C14B B7 B5 40.7(12) .
B6 C14B B7 B8 98.9(12) .
B6 B2 B3 B1 -138.3(14) .
B6 B2 B3 B4 -92.5(17) .
B6 B2 B3 B5 -35.8(11) .
B6 B3 B4 C13B -71.5(17) .
B6 B3 B4 B1 -110.6(16) .
B6 B3 B4 B5 26.1(15) .
B6 B3 B4 B8 -13(2) .
B6 B3 B5 B4 -148.3(17) .
B6 B3 B5 B7 -43.0(14) .
B6 B3 B5 B8 -115.8(15) .
B6 B5 B7 C14B -46.9(14) .
B6 B5 B7 C14A -104.9(14) .
B6 B5 B7 B8 -135.4(13) .
B6 B5 B8 C13B -39(2) .
B6 B5 B8 C14A 20(2) .
B6 B5 B8 B4 -90(2) .
B6 B5 B8 B7 47.4(16) .
B6 B7 B8 C13B 74.4(12) .
B6 B7 B8 C14A 107.6(13) .
B6 B7 B8 B4 0.5(14) .
B6 B7 B8 B5 -36.9(13) .
B7 C14B B2 C13A -110.1(13) .
B7 C14B B2 B1 -78.7(13) .
B7 C14B B2 B3 -25.1(18) .
B7 C14B B2 B6 21.3(13) .
B7 C14A B8 C13B 140.7(12) .
B7 C14A B8 B4 90.1(15) .
B7 C14A B8 B5 28.1(13) .
B7 B5 B6 C14B 37.2(11) .
B7 B5 B6 B2 90.2(17) .
B7 B5 B6 B3 135.5(13) .
B7 B5 B8 C13B -86.2(15) .
B7 B5 B8 C14A -27.5(12) .
B7 B5 B8 B4 -137.4(14) .
B8 C13B B1 C13A 112.9(13) .
B8 C13B B1 B2 75.5(14) .
B8 C13B B1 B3 18.5(18) .
B8 C13B B1 B4 -21.2(13) .
B8 C14A B7 C14B -134.6(12) .
B8 C14A B7 B5 -30.4(13) .
B8 C14A B7 B6 -90.6(14) .
B8 B4 B5 B3 141.4(14) .
B8 B4 B5 B6 114.6(16) .
B8 B4 B5 B7 43.6(15) .
B8 B5 B6 C14B -11(2) .
B8 B5 B6 B2 42(3) .
B8 B5 B6 B3 86.8(19) .
B8 B5 B6 B7 -48.6(17) .
B8 B5 B7 C14B 88.6(14) .
B8 B5 B7 C14A 30.6(13) .
B8 B5 B7 B6 135.4(13) .
B11 C15A B14 C15B 134.6(11) .
B11 C15A B14 B13 30.1(14) .
B11 C15A B14 B15 86.9(17) .
B11 C16B B12 B13 -44.9(15) .
B11 C16B B12 B16 -110.3(17) .
B11 C16B B12 B18 -151.3(17) .
B11 C16B B18 C16A -114.5(14) .
B11 C16B B18 B12 24.2(15) .
B11 C16B B18 B16 -24.9(19) .
B11 C16B B18 B17 -80.5(14) .
B11 B12 B13 B14 -44.1(16) .
B11 B12 B13 B15 -108.5(17) .
B11 B12 B13 B16 -138.1(16) .
B11 B12 B16 B13 40.6(16) .
B11 B12 B16 B15 13(3) .
B11 B12 B16 B17 -54(2) .
B11 B12 B16 B18 -102(2) .
B11 B12 B18 C16B -25.6(15) .
B11 B12 B18 C16A 11(2) .
B11 B12 B18 B16 103.9(18) .
B11 B12 B18 B17 67(2) .
B11 B13 B14 C15A -29.5(13) .
B11 B13 B14 C15B -88.8(15) .
B11 B13 B14 B15 -137.9(15) .
B11 B13 B15 C15B 4(2) .
B11 B13 B15 B14 43.6(16) .
B11 B13 B15 B16 -89.5(18) .
B11 B13 B15 B17 -53(2) .
B11 B13 B16 B12 -34.6(15) .
B11 B13 B16 B15 111.8(17) .
B11 B13 B16 B17 74.5(18) .
B11 B13 B16 B18 -2.1(19) .
B11 B14 B15 C15B 96.8(10) .
B11 B14 B15 B13 -34.6(13) .
B11 B14 B15 B16 14(2) .
B11 B14 B15 B17 74.1(16) .
B12 C16B B11 C15A 134.0(14) .
B12 C16B B11 B13 45.2(16) .
B12 C16B B11 B14 101.0(14) .
B12 C16B B18 C16A -138.7(15) .
B12 C16B B18 B16 -49.0(16) .
B12 C16B B18 B17 -104.6(15) .
B12 B11 B13 B14 135.6(16) .
B12 B11 B13 B15 95(2) .
B12 B11 B13 B16 35.3(15) .
B12 B13 B14 C15A 9(2) .
B12 B13 B14 C15B -51(2) .
B12 B13 B14 B11 38.2(15) .
B12 B13 B14 B15 -99.7(19) .
B12 B13 B15 C15B 64.4(17) .
B12 B13 B15 B14 103.7(16) .
B12 B13 B15 B16 -29.4(16) .
B12 B13 B15 B17 7(2) .
B12 B13 B16 B15 146.4(18) .
B12 B13 B16 B17 109.0(18) .
B12 B13 B16 B18 32.4(15) .
B12 B16 B17 C15B 47(2) .
B12 B16 B17 C16A -13(2) .
B12 B16 B17 B15 95.9(16) .
B12 B16 B17 B18 -41.2(15) .
B12 B16 B18 C16B 49.1(15) .
B12 B16 B18 C16A 107.7(15) .
B12 B16 B18 B17 135.0(15) .
B13 B11 B12 C16B -129.7(15) .
B13 B11 B12 B16 -40.7(17) .
B13 B11 B12 B18 -102(2) .
B13 B12 B16 B15 -27.6(17) .
B13 B12 B16 B17 -95.1(17) .
B13 B12 B16 B18 -143.0(16) .
B13 B12 B18 C16B -94.4(18) .
B13 B12 B18 C16A -58(2) .
B13 B12 B18 B16 35.2(15) .
B13 B12 B18 B17 -2(2) .
B13 B14 B15 C15B 131.4(14) .
B13 B14 B15 B16 48.5(18) .
B13 B14 B15 B17 108.7(16) .
B13 B15 B16 B12 29.5(17) .
B13 B15 B16 B17 139.5(14) .
B13 B15 B16 B18 91(2) .
B13 B15 B17 C15B 91.5(16) .
B13 B15 B17 C16A 48(2) .
B13 B15 B17 B16 -41.1(16) .
B13 B15 B17 B18 -7.6(18) .
B13 B16 B17 C15B -16(2) .
B13 B16 B17 C16A -76.2(16) .
B13 B16 B17 B15 33.1(12) .
B13 B16 B17 B18 -103.9(15) .
B13 B16 B18 C16B 16.3(19) .
B13 B16 B18 C16A 74.9(17) .
B13 B16 B18 B12 -32.8(16) .
B13 B16 B18 B17 102.2(15) .
B14 C15A B11 C16B -136.2(12) .
B14 C15A B11 B12 -91.1(16) .
B14 C15A B11 B13 -29.1(13) .
B14 C15B B17 C16A 110.0(14) .
B14 C15B B17 B15 -22.0(14) .
B14 C15B B17 B16 21.5(19) .
B14 C15B B17 B18 75.7(15) .
B14 B11 B12 C16B -93.7(12) .
B14 B11 B12 B13 36.1(14) .
B14 B11 B12 B16 -5(2) .
B14 B11 B12 B18 -66.3(19) .
B14 B11 B13 B12 -135.6(16) .
B14 B11 B13 B15 -40.1(15) .
B14 B11 B13 B16 -100.3(15) .
B14 B13 B15 C15B -39.2(10) .
B14 B13 B15 B16 -133.1(14) .
B14 B13 B15 B17 -96.8(16) .
B14 B13 B16 B12 -105.4(18) .
B14 B13 B16 B15 41.0(15) .
B14 B13 B16 B17 3.6(19) .
B14 B13 B16 B18 -73.0(18) .
B14 B15 B16 B12 -17(2) .
B14 B15 B16 B13 -46.9(16) .
B14 B15 B16 B17 92.6(18) .
B14 B15 B16 B18 44(3) .
B14 B15 B17 C15B 22.6(15) .
B14 B15 B17 C16A -21(2) .
B14 B15 B17 B16 -110.0(16) .
B14 B15 B17 B18 -76.5(16) .
B15 C15B B14 C15A -134.0(13) .
B15 C15B B14 B11 -97.9(12) .
B15 C15B B14 B13 -40.3(13) .
B15 C15B B17 C16A 131.9(13) .
B15 C15B B17 B16 43.5(13) .
B15 C15B B17 B18 97.7(13) .
B15 B13 B14 C15A 108.4(15) .
B15 B13 B14 C15B 49.1(15) .
B15 B13 B14 B11 137.9(15) .
B15 B13 B16 B12 -146.4(18) .
B15 B13 B16 B17 -37.3(14) .
B15 B13 B16 B18 -114.0(16) .
B15 B16 B17 C15B -48.9(14) .
B15 B16 B17 C16A -109.3(14) .
B15 B16 B17 B18 -137.0(13) .
B15 B16 B18 C16B -41(2) .
B15 B16 B18 C16A 17(2) .
B15 B16 B18 B12 -91(2) .
B15 B16 B18 B17 44.5(16) .
B16 B12 B13 B11 138.1(16) .
B16 B12 B13 B14 94.0(18) .
B16 B12 B13 B15 29.5(16) .
B16 B12 B18 C16B -129.5(13) .
B16 B12 B18 C16A -93.4(14) .
B16 B12 B18 B17 -37.2(12) .
B16 B13 B14 C15A 68.8(17) .
B16 B13 B14 C15B 10(2) .
B16 B13 B14 B11 98.3(15) .
B16 B13 B14 B15 -39.6(12) .
B16 B13 B15 C15B 93.8(12) .
B16 B13 B15 B14 133.1(14) .
B16 B13 B15 B17 36.3(13) .
B16 B15 B17 C15B 132.6(13) .
B16 B15 B17 C16A 89.3(16) .
B16 B15 B17 B18 33.4(11) .
B17 C15B B14 C15A -111.8(13) .
B17 C15B B14 B11 -75.6(14) .
B17 C15B B14 B13 -18.1(19) .
B17 C15B B14 B15 22.3(14) .
B17 C16A B18 C16B 136.2(12) .
B17 C16A B18 B12 96.1(17) .
B17 C16A B18 B16 28.0(14) .
B17 B15 B16 B12 -110.0(17) .
B17 B15 B16 B13 -139.5(14) .
B17 B15 B16 B18 -48.4(17) .
B17 B16 B18 C16B -85.9(15) .
B17 B16 B18 C16A -27.3(13) .
B17 B16 B18 B12 -135.0(15) .
B18 C16B B11 C15A 111.1(13) .
B18 C16B B11 B12 -22.9(14) .
B18 C16B B11 B13 22.4(18) .
B18 C16B B11 B14 78.1(13) .
B18 C16B B12 B11 151.3(17) .
B18 C16B B12 B13 106.4(18) .
B18 C16B B12 B16 41.0(13) .
B18 C16A B17 C15B -137.4(11) .
B18 C16A B17 B15 -88.2(16) .
B18 C16A B17 B16 -27.0(13) .
B18 B12 B13 B11 105.8(19) .
B18 B12 B13 B14 62(2) .
B18 B12 B13 B15 -3(2) .
B18 B12 B13 B16 -32.3(14) .
B18 B12 B16 B13 143.0(16) .
B18 B12 B16 B15 115.4(17) .
B18 B12 B16 B17 47.8(17) .
B18 B16 B17 C15B 88.1(15) .
B18 B16 B17 C16A 27.7(13) .
B18 B16 B17 B15 137.0(13) .
B21 C17B B23 B22 -43.5(13) .
B21 C17B B23 B24 -106.5(16) .
B21 C17B B23 B27 -150.4(16) .
B21 C17B B27 C18A -115.2(14) .
B21 C17B B27 B23 23.7(14) .
B21 C17B B27 B24 -25(2) .
B21 C17B B27 B26 -82.5(15) .
B21 C17A B28 C18B 133.1(13) .
B21 C17A B28 B22 30.5(14) .
B21 C17A B28 B25 85.8(16) .
B21 B22 B23 C17B 40.6(10) .
B21 B22 B23 B24 138.7(15) .
B21 B22 B23 B27 102.1(16) .
B21 B22 B24 B23 -34.0(13) .
B21 B22 B24 B25 109.9(17) .
B21 B22 B24 B26 69.1(18) .
B21 B22 B24 B27 -2.6(19) .
B21 B22 B25 B24 -92.5(19) .
B21 B22 B25 B26 -50(3) .
B21 B22 B25 B28 43.3(17) .
B21 B22 B28 C17A -30.7(13) .
B21 B22 B28 C18B -89.1(15) .
B21 B22 B28 B25 -137.0(15) .
B21 B23 B24 B22 38.9(14) .
B21 B23 B24 B25 8(2) .
B21 B23 B24 B26 -59(2) .
B21 B23 B24 B27 -102.1(17) .
B21 B23 B27 C17B -26.2(15) .
B21 B23 B27 C18A 12(2) .
B21 B23 B27 B24 103.9(17) .
B21 B23 B27 B26 66.1(18) .
B22 B21 B23 C17B -131.3(13) .
B22 B21 B23 B24 -38.2(14) .
B22 B21 B23 B27 -104.6(17) .
B22 B23 B24 B25 -30.8(16) .
B22 B23 B24 B26 -97.6(19) .
B22 B23 B24 B27 -141.0(16) .
B22 B23 B27 C17B -93.7(17) .
B22 B23 B27 C18A -56(2) .
B22 B23 B27 B24 36.3(16) .
B22 B23 B27 B26 -1(2) .
B22 B24 B25 B26 -135.4(15) .
B22 B24 B25 B28 -43.0(15) .
B22 B24 B26 C18A -72.2(19) .
B22 B24 B26 C18B -11(2) .
B22 B24 B26 B25 37.5(13) .
B22 B24 B26 B27 -97.7(17) .
B22 B24 B27 C17B 17(2) .
B22 B24 B27 C18A 78.1(18) .
B22 B24 B27 B23 -33.3(15) .
B22 B24 B27 B26 102.8(17) .
B22 B25 B26 C18A 43(2) .
B22 B25 B26 C18B 88.8(19) .
B22 B25 B26 B24 -44.4(18) .
B22 B25 B26 B27 -9(2) .
B22 B25 B28 C17A -90.6(16) .
B22 B25 B28 C18B -131.2(14) .
B22 B25 B28 B21 -34.4(12) .
B23 C17B B21 C17A 137.1(13) .
B23 C17B B21 B22 46.2(15) .
B23 C17B B21 B28 106.7(14) .
B23 C17B B27 C18A -138.9(15) .
B23 C17B B27 B24 -48.5(16) .
B23 C17B B27 B26 -106.2(16) .
B23 B21 B22 B24 36.6(14) .
B23 B21 B22 B25 97(2) .
B23 B21 B22 B28 139.1(14) .
B23 B22 B24 B25 143.8(17) .
B23 B22 B24 B26 103.0(17) .
B23 B22 B24 B27 31.4(13) .
B23 B22 B25 B24 -33.1(17) .
B23 B22 B25 B26 10(2) .
B23 B22 B25 B28 102.7(16) .
B23 B22 B28 C17A 4(2) .
B23 B22 B28 C18B -54.5(19) .
B23 B22 B28 B21 34.7(13) .
B23 B22 B28 B25 -102.3(17) .
B23 B24 B25 B22 31.5(15) .
B23 B24 B25 B26 -103.9(17) .
B23 B24 B25 B28 -12(2) .
B23 B24 B26 C18A -11(2) .
B23 B24 B26 C18B 51(2) .
B23 B24 B26 B25 98.8(18) .
B23 B24 B26 B27 -36.4(15) .
B23 B24 B27 C17B 50.7(17) .
B23 B24 B27 C18A 111.3(18) .
B23 B24 B27 B26 136.1(16) .
B24 B22 B23 C17B -98.1(15) .
B24 B22 B23 B21 -138.7(15) .
B24 B22 B23 B27 -36.6(16) .
B24 B22 B25 B26 42.7(16) .
B24 B22 B25 B28 135.8(16) .
B24 B22 B28 C17A 68.4(18) .
B24 B22 B28 C18B 10.0(19) .
B24 B22 B28 B21 99.1(15) .
B24 B22 B28 B25 -37.9(14) .
B24 B23 B27 C17B -130.1(15) .
B24 B23 B27 C18A -92.1(17) .
B24 B23 B27 B26 -37.7(14) .
B24 B25 B26 C18A 87.9(19) .
B24 B25 B26 C18B 133.2(16) .
B24 B25 B26 B27 35.0(14) .
B24 B25 B28 C17A -46(2) .
B24 B25 B28 C18B -86.8(18) .
B24 B25 B28 B21 10(2) .
B24 B25 B28 B22 44.3(17) .
B25 B22 B23 C17B -66(2) .
B25 B22 B23 B21 -107.0(17) .
B25 B22 B23 B24 31.8(16) .
B25 B22 B23 B27 -5(2) .
B25 B22 B24 B23 -143.8(17) .
B25 B22 B24 B26 -40.8(15) .
B25 B22 B24 B27 -112.4(18) .
B25 B22 B28 C17A 106.3(16) .
B25 B22 B28 C18B 47.9(15) .
B25 B22 B28 B21 137.0(15) .
B25 B24 B26 C18A -109.7(16) .
B25 B24 B26 C18B -48.1(17) .
B25 B24 B26 B27 -135.2(17) .
B25 B24 B27 C17B -41(3) .
B25 B24 B27 C18A 19(2) .
B25 B24 B27 B23 -92(2) .
B25 B24 B27 B26 44.2(17) .
B26 C18A B27 C17B 136.4(14) .
B26 C18A B27 B23 94.2(18) .
B26 C18A B27 B24 26.9(17) .
B26 C18B B28 C17A -110.1(16) .
B26 C18B B28 B21 -72.4(17) .
B26 C18B B28 B22 -16(2) .
B26 C18B B28 B25 22.9(15) .
B26 B24 B25 B22 135.4(15) .
B26 B24 B25 B28 92.4(18) .
B26 B24 B27 C17B -85.4(17) .
B26 B24 B27 C18A -24.7(15) .
B26 B24 B27 B23 -136.1(16) .
B26 B25 B28 C17A 19(2) .
B26 B25 B28 C18B -21.3(14) .
B26 B25 B28 B21 75.4(16) .
B26 B25 B28 B22 109.9(17) .
B27 C17B B21 C17A 113.6(14) .
B27 C17B B21 B22 23(2) .
B27 C17B B21 B23 -23.5(13) .
B27 C17B B21 B28 83.3(15) .
B27 C17B B23 B21 150.4(16) .
B27 C17B B23 B22 107.0(17) .
B27 C17B B23 B24 43.9(15) .
B27 C18A B26 C18B -133.3(14) .
B27 C18A B26 B24 -25.8(16) .
B27 C18A B26 B25 -81.4(19) .
B27 B23 B24 B22 141.0(16) .
B27 B23 B24 B25 110.2(19) .
B27 B23 B24 B26 43.4(17) .
B27 B24 B25 B22 89(2) .
B27 B24 B25 B26 -46.8(17) .
B27 B24 B25 B28 46(3) .
B27 B24 B26 C18A 25.6(16) .
B27 B24 B26 C18B 87.1(18) .
B27 B24 B26 B25 135.2(17) .
B28 C17A B21 C17B -141.0(14) .
B28 C17A B21 B22 -31.9(15) .
B28 C17A B21 B23 -97.1(16) .
B28 C18B B26 C18A 107.9(14) .
B28 C18B B26 B24 17(2) .
B28 C18B B26 B25 -22.5(15) .
B28 C18B B26 B27 71.6(17) .
B28 B21 B22 B23 -139.1(14) .
B28 B21 B22 B24 -102.5(15) .
B28 B21 B22 B25 -42.0(17) .
B28 B21 B23 C17B -94.9(12) .
B28 B21 B23 B22 36.4(12) .
B28 B21 B23 B24 -1.9(18) .
B28 B21 B23 B27 -68.3(18) .
B28 B22 B23 C17B 1.2(19) .
B28 B22 B23 B21 -39.5(14) .
B28 B22 B23 B24 99.3(16) .
B28 B22 B23 B27 63(2) .
B28 B22 B24 B23 -103.2(15) .
B28 B22 B24 B25 40.6(15) .
B28 B22 B24 B26 -0.2(19) .
B28 B22 B24 B27 -71.8(17) .
B28 B22 B25 B24 -135.8(16) .
B28 B22 B25 B26 -93.1(17) .
B28 B25 B26 C18A -23(2) .
B28 B25 B26 C18B 22.5(15) .
B28 B25 B26 B24 -110.7(17) .
B28 B25 B26 B27 -75.7(16) .

loop_
_exptl_oxdiff_crystal_face_indexfrac_h
_exptl_oxdiff_crystal_face_indexfrac_k
_exptl_oxdiff_crystal_face_indexfrac_l
_exptl_oxdiff_crystal_face_x
_exptl_oxdiff_crystal_face_y
_exptl_oxdiff_crystal_face_z
-2.0975 5.9796 -7.0634 -0.0061 0.5679 -0.8231
6.9815 -1.0491 -2.0203 -0.0662 -0.6881 -0.6986
-0.9116 -4.9668 6.0616 -0.0307 -0.2336 0.9086
7.0638 -5.0175 5.0337 0.0482 -0.9514 0.1899
5.9315 7.9807 3.9320 0.8991 -0.0498 -0.4119
-4.9094 -7.9691 0.0779 -0.6541 -0.0483 0.7410
0.0390 1.0347 8.0182 0.5271 0.0460 0.7681
-3.0086 -4.0209 -8.9887 -0.8485 0.0392 -0.5050
2.9169 3.9554 -6.0600 -0.0064 -0.0086 -1.0184
-8.0013 2.0459 0.0091 0.0063 0.8444 0.5282
